data_1570793
loop_
_publ_author_name
'Du, Mingxu'
'Mai, Minqiang'
'Zhang, Dongdong'
'Duan, Lian'
'Zhang, Yuewei'

_publ_section_title
;
 Stereo effects for efficient synthesis of orange-red multiple resonance
 emitters centered on a pyridine ring.
;
_journal_issue 9
_journal_name_full 'Chemical science'
_journal_page_first 3148
_journal_page_last 3154
_journal_paper_doi 10.1039/d3sc06470k
_journal_volume 15
_journal_year 2024
_chemical_formula_moiety 'C85 H94 B N5'
_chemical_formula_sum 'C85 H94 B N5'
_chemical_formula_weight 1196.46
_space_group_crystal_system triclinic
_space_group_IT_number 2
_space_group_name_Hall '-P 1'
_space_group_name_H-M_alt 'P -1'
_atom_sites_solution_hydrogens geom
_atom_sites_solution_primary dual
_audit_creation_date 2023-04-17
_audit_creation_method
;
Olex2 1.5
(compiled 2022.04.07 svn.rca3783a0 for OlexSys, GUI svn.r6498)
;
_audit_update_record
;
2023-09-23 deposited with the CCDC.	2024-01-17 downloaded from the CCDC.
;
_cell_angle_alpha 89.702(2)
_cell_angle_beta 77.628(2)
_cell_angle_gamma 79.792(2)
_cell_formula_units_Z 2
_cell_length_a 13.9175(4)
_cell_length_b 14.8192(4)
_cell_length_c 19.2412(5)
_cell_measurement_reflns_used 37439
_cell_measurement_temperature 172.99(10)
_cell_measurement_theta_max 76.0310
_cell_measurement_theta_min 2.2790
_cell_volume 3812.69(18)
_computing_cell_refinement 'CrysAlisPro 1.171.42.55a (Rigaku OD, 2022)'
_computing_data_collection 'CrysAlisPro 1.171.42.55a (Rigaku OD, 2022)'
_computing_data_reduction 'CrysAlisPro 1.171.42.55a (Rigaku OD, 2022)'
_computing_molecular_graphics 'Olex2 1.5 (Dolomanov et al., 2009)'
_computing_publication_material 'Olex2 1.5 (Dolomanov et al., 2009)'
_computing_structure_refinement 'SHELXL 2019/2 (Sheldrick, 2015)'
_computing_structure_solution 'SHELXT  (Sheldrick, 2015)'
_diffrn_ambient_environment N~2~
_diffrn_ambient_temperature 172.99(10)
_diffrn_detector 'Hybrid Pixel Array Detector'
_diffrn_detector_area_resol_mean 10.0000
_diffrn_detector_type HyPix
_diffrn_measured_fraction_theta_full 0.998
_diffrn_measured_fraction_theta_max 0.963
_diffrn_measurement_details
;
List of Runs (angles in degrees, time in seconds):

  # Type    Start    End  Width  t~exp~   \w     \q     \k     \f   Frames
#--------------------------------------------------------------------------
  1  \w   -116.00 -33.00   0.50    1.41    --  -48.14 -60.00  41.00  166
  2  \w    -63.00  17.00   0.50    1.41    --  -48.14  60.00-178.00  160
  3  \w    -22.00   6.00   0.50    1.41    --   48.14 -60.00  41.00   56
  4  \w     34.00 117.00   0.50    1.41    --   48.14  60.00-178.00  166
  5  \w   -152.00 -98.00   0.50    7.00    -- -104.00 -60.00  41.00  108
  6  \w    -67.00 -36.00   0.50    7.00    -- -104.00  60.00-178.00   62
  7  \w     35.00  60.00   0.50    7.00    --  106.93 -60.00  41.00   50
  8  \w     94.00 174.00   0.50    7.00    --  106.93  60.00-178.00  160
  9  \w   -107.00 -77.00   0.50    1.41    --  -48.14-125.00-180.00   60
 10  \w   -115.00 -89.00   0.50    1.41    --  -48.14-125.00  90.00   52
 11  \w    -20.00  26.00   0.50    1.41    --   48.14 -19.00  90.00   92
 12  \w     -6.00  28.00   0.50    1.41    --   48.14 -19.00-150.00   68
 13  \w     13.00  57.00   0.50    1.41    --   48.14 -60.00  41.00   88
 14  \w     25.00  95.00   0.50    1.41    --   48.14-125.00  60.00  140
 15  \w   -157.00 -94.00   0.50    7.00    -- -104.00 -19.00-120.00  126
 16  \w   -175.00 -94.00   0.50    7.00    -- -104.00 -19.00 -30.00  162
 17  \w   -175.00-114.00   0.50    7.00    -- -104.00 -19.00 -90.00  122
 18  \w    -64.00 -39.00   0.50    7.00    -- -104.00  57.00  90.00   50
 19  \w   -125.00 -48.00   0.50    7.00    -- -104.00 143.00 174.62  154
 20  \w    -63.00 -32.00   0.50    7.00    -- -104.00  57.00 -30.00   62
 21  \w    -63.00 -36.00   0.50    7.00    -- -104.00  57.00   0.00   54
 22  \w    -64.00 -39.00   0.50    7.00    -- -104.00  57.00-150.00   50
 23  \w   -159.00-133.00   0.50    7.00    -- -104.00 -99.00 150.00   52
 24  \w   -108.00 -77.00   0.50    7.00    -- -104.00 109.00 126.44   62
 25  \w   -113.00 -87.00   0.50    7.00    -- -104.00 -99.00 150.00   52
 26  \w     96.00 177.00   0.50    7.00    --  106.93  19.00 120.00  162
 27  \w     39.00  98.00   0.50    7.00    --  106.93 -99.00   0.00  118
 28  \w     39.00 106.00   0.50    7.00    --  106.93 -99.00 -60.00  134
 29  \w     46.00  98.00   0.50    7.00    --  106.93 -99.00 -30.00  104
 30  \w     37.00  84.00   0.50    7.00    --  106.93-125.00 120.00   94
 31  \w     35.00 101.00   0.50    7.00    --  106.93 -99.00 150.00  132
 32  \w    107.00 143.00   0.50    7.00    --  106.93  19.00-180.00   72
 33  \w     43.00  94.00   0.50    7.00    --  106.93 -99.00-180.00  102
 34  \w     38.00 105.00   0.50    7.00    --  106.93 -99.00  30.00  134
 35  \w     81.00 106.00   0.50    7.00    --  106.93 -99.00-120.00   50
 36  \w     59.00 105.00   0.50    7.00    --  106.93 -99.00  60.00   92
 37  \w     36.00  68.00   0.50    7.00    --  106.93 -99.00 120.00   64
 38  \w     37.00  76.00   0.50    7.00    --  106.93 -99.00-120.00   78
 39  \w     54.00  89.00   0.50    7.00    --  106.93 -99.00 -90.00   70
 40  \w     55.00 111.00   0.50    7.00    --  106.93-125.00 150.00  112
 41  \w     43.00  68.00   0.50    7.00    --  106.93 -57.00-150.00   50
 42  \w     38.00  63.00   0.50    7.00    --  106.93 -57.00-180.00   50
 43  \w   -154.00-128.00   0.50   16.00    -- -104.00 -60.00  41.00   52
 44  \w   -108.00 -83.00   0.50   16.00    -- -104.00 109.00 166.76   50
 45  \w   -108.00 -83.00   0.50   16.00    -- -104.00 111.00  70.71   50
 46  \w     83.00 108.00   0.50   16.00    --  106.93-111.00 -54.49   50
 47  \w    -68.00 -43.00   0.50   16.00    -- -104.00  60.00-178.00   50
 48  \w    -68.00 -43.00   0.50   16.00    -- -104.00  60.00-178.00   50
 49  \w    -68.00 -43.00   0.50   16.00    -- -104.00  60.00-178.00   50
 50  \w    -68.00 -43.00   0.50   16.00    -- -104.00  60.00-178.00   50
 51  \w    -44.00 -19.00   0.50   15.00    --  -48.26  60.00-178.00   50
 52  \w    -68.00 -43.00   0.50   16.00    -- -104.00  60.00-178.00   50
 53  \w    -68.00 -43.00   0.50   16.00    -- -104.00  60.00-178.00   50
 54  \w     35.00  60.00   0.50   16.00    --  106.93 -60.00  41.00   50
 55  \w     35.00  60.00   0.50   16.00    --  106.93 -60.00  41.00   50
 56  \w     35.00  60.00   0.50   16.00    --  106.93 -60.00  41.00   50
 57  \w    -68.00 -43.00   0.50   16.00    -- -104.00  60.00-178.00   50
 58  \w     35.00  60.00   0.50   16.00    --  106.93 -60.00  41.00   50
 59  \w    -68.00 -43.00   0.50   16.00    -- -104.00  60.00-178.00   50
 60  \w    -44.00 -19.00   0.50   15.00    --  -48.26  60.00-178.00   50
 61  \w     35.00  60.00   0.50   16.00    --  106.93 -60.00  41.00   50
 62  \w     35.00  60.00   0.50   16.00    --  106.93 -60.00  41.00   50
 63  \w     53.00  78.00   0.50   15.00    --   48.26  60.00-178.00   50
 64  \w    -68.00 -43.00   0.50   16.00    -- -104.00  60.00-178.00   50
 65  \w    -68.00 -43.00   0.50   16.00    -- -104.00  60.00-178.00   50
 66  \w    -68.00 -43.00   0.50   16.00    -- -104.00  60.00-178.00   50
 67  \w    -44.00 -19.00   0.50   15.00    --  -48.26  60.00-178.00   50
 68  \w     35.00  60.00   0.50   16.00    --  106.93 -60.00  41.00   50
 69  \w    -68.00 -43.00   0.50   16.00    -- -104.00  60.00-178.00   50
 70  \w    -68.00 -43.00   0.50   16.00    -- -104.00  60.00-178.00   50
 71  \w     35.00  60.00   0.50   16.00    --  106.93 -60.00  41.00   50
 72  \w    -68.00 -43.00   0.50   16.00    -- -104.00  60.00-178.00   50
 73  \w    -68.00 -43.00   0.50   16.00    -- -104.00  60.00-178.00   50
 74  \w   -156.00-131.00   0.50   16.00    -- -104.00 -60.00  41.00   50
 75  \w    -68.00 -43.00   0.50   16.00    -- -104.00  60.00-178.00   50
 76  \w    -68.00 -43.00   0.50   16.00    -- -104.00  60.00-178.00   50
 77  \w     35.00  60.00   0.50   16.00    --  106.93 -60.00  41.00   50
 78  \w    -68.00 -43.00   0.50   16.00    -- -104.00  60.00-178.00   50
 79  \w    -68.00 -43.00   0.50   16.00    -- -104.00  60.00-178.00   50
 80  \w    -68.00 -43.00   0.50   16.00    -- -104.00  60.00-178.00   50
 81  \w     35.00  60.00   0.50   16.00    --  106.93 -60.00  41.00   50
 82  \w    -68.00 -43.00   0.50   16.00    -- -104.00  60.00-178.00   50
 83  \w    -68.00 -43.00   0.50   16.00    -- -104.00  60.00-178.00   50
 84  \w     53.00  78.00   0.50   15.00    --   48.26  60.00-178.00   50
 85  \w     35.00  60.00   0.50   16.00    --  106.93 -60.00  41.00   50
;
_diffrn_measurement_device 'four-circle diffractometer'
_diffrn_measurement_device_type 'XtaLAB Synergy R, DW system, HyPix'
_diffrn_measurement_method '\w scans'
_diffrn_orient_matrix_type 'CrysAlisPro convention (1999,Acta A55,543-557)'
_diffrn_orient_matrix_UB_11 -0.0975730000
_diffrn_orient_matrix_UB_12 -0.0140767000
_diffrn_orient_matrix_UB_13 -0.0204745000
_diffrn_orient_matrix_UB_21 -0.0596407000
_diffrn_orient_matrix_UB_22 0.0766226000
_diffrn_orient_matrix_UB_23 0.0542049000
_diffrn_orient_matrix_UB_31 0.0140121000
_diffrn_orient_matrix_UB_32 0.0714237000
_diffrn_orient_matrix_UB_33 -0.0580472000
_diffrn_radiation_monochromator mirror
_diffrn_radiation_probe x-ray
_diffrn_radiation_type 'Cu K\a'
_diffrn_radiation_wavelength 1.54184
_diffrn_reflns_av_R_equivalents 0.0347
_diffrn_reflns_av_unetI/netI 0.0295
_diffrn_reflns_Laue_measured_fraction_full 0.998
_diffrn_reflns_Laue_measured_fraction_max 0.963
_diffrn_reflns_limit_h_max 17
_diffrn_reflns_limit_h_min -17
_diffrn_reflns_limit_k_max 18
_diffrn_reflns_limit_k_min -18
_diffrn_reflns_limit_l_max 22
_diffrn_reflns_limit_l_min -24
_diffrn_reflns_number 78964
_diffrn_reflns_point_group_measured_fraction_full 0.998
_diffrn_reflns_point_group_measured_fraction_max 0.963
_diffrn_reflns_theta_full 67.684
_diffrn_reflns_theta_max 77.456
_diffrn_reflns_theta_min 2.352
_diffrn_source 'Rotating-anode X-ray tube'
_diffrn_source_type 'Rigaku (Cu) X-ray Source'
_exptl_absorpt_coefficient_mu 0.452
_exptl_absorpt_correction_T_max 1.00000
_exptl_absorpt_correction_T_min 0.64039
_exptl_absorpt_correction_type multi-scan
_exptl_absorpt_process_details
;
CrysAlisPro 1.171.42.55a (Rigaku Oxford Diffraction, 2022)
Empirical absorption correction using spherical harmonics,
implemented in SCALE3 ABSPACK scaling algorithm.
;
_exptl_crystal_colour colourless
_exptl_crystal_colour_primary colourless
_exptl_crystal_density_diffrn 1.042
_exptl_crystal_description block
_exptl_crystal_F_000 1288
_exptl_crystal_size_max 0.15
_exptl_crystal_size_mid 0.13
_exptl_crystal_size_min 0.12
_refine_diff_density_max 0.553
_refine_diff_density_min -0.252
_refine_diff_density_rms 0.055
_refine_ls_extinction_method none
_refine_ls_goodness_of_fit_ref 1.037
_refine_ls_hydrogen_treatment constr
_refine_ls_matrix_type full
_refine_ls_number_parameters 986
_refine_ls_number_reflns 15613
_refine_ls_number_restraints 503
_refine_ls_restrained_S_all 1.131
_refine_ls_R_factor_all 0.0740
_refine_ls_R_factor_gt 0.0656
_refine_ls_shift/su_max 0.002
_refine_ls_shift/su_mean 0.000
_refine_ls_structure_factor_coef Fsqd
_refine_ls_weighting_details 'w=1/[\s^2^(Fo^2^)+(0.1291P)^2^+0.7508P] where P=(Fo^2^+2Fc^2^)/3'
_refine_ls_weighting_scheme calc
_refine_ls_wR_factor_gt 0.1843
_refine_ls_wR_factor_ref 0.1923
_reflns_Friedel_coverage 0.000
_reflns_number_gt 13013
_reflns_number_total 15613
_reflns_threshold_expression 'I > 2\s(I)'
_cod_data_source_file d3sc06470k2.cif
_cod_data_source_block exp_1058_auto
_cod_depositor_comments 'Adding full bibliography for 1570793.cif.'
_cod_database_code 1570793
_shelx_shelxl_version_number 2019/2
_chemical_oxdiff_formula 'C H N B'
_chemical_oxdiff_usercomment 'C H N B'
_shelx_space_group_comment
;
The symmetry employed for this shelxl refinement is uniquely defined
by the following loop, which should always be used as a source of
symmetry information in preference to the above space-group names.
They are only intended as comments.
;
_shelx_estimated_absorpt_t_max 0.948
_shelx_estimated_absorpt_t_min 0.935
_olex2_refinement_description
;
1. Fixed Uiso
 At 1.2 times of:
  All C(H) groups
 At 1.5 times of:
  All C(H,H,H) groups
2. Restrained distances
 C61-C59 = C61A-C59 = C90-C87 = C90A-C87
 1.5 with sigma of 0.01
 H33B-C33
 1.54 with sigma of 0.01
 C91A-C90A = C92A-C90A = C92-C90 = C93A-C90A = C93-C90 = C91-C90
 1.54 with sigma of 0.01
 C92-C91 \\sim C93-C92 \\sim C93-C91
 with sigma of 0.02
 C50-C49 \\sim C51-C49 \\sim C51-C50
 with sigma of 0.02
 C63-C62 \\sim C64-C63 \\sim C64-C62
 with sigma of 0.02
 C57-C56 \\sim C57-C55 \\sim C56-C55
 with sigma of 0.02
 C93A-C92A \\sim C92A-C91A \\sim C93A-C91A
 with sigma of 0.02
 C63A-C62A \\sim C64A-C63A \\sim C64A-C62A
 with sigma of 0.02
 C51A-C50A \\sim C51A-C49A \\sim C50A-C49A
 with sigma of 0.02
 C56A-C55A \\sim C57A-C56A \\sim C57A-C55A
 with sigma of 0.02
3. Uiso/Uaniso restraints and constraints
C61 \\sim C62 \\sim C63 \\sim C64 \\sim C61A \\sim C62A \\sim C63A \\sim C64A:
within 2A with sigma of 0.01 and sigma for terminal atoms of 0.02 within 2A
C90 \\sim C91 \\sim C92 \\sim C93 \\sim C90A \\sim C91A \\sim C92A \\sim C93A:
within 2A with sigma of 0.01 and sigma for terminal atoms of 0.02 within 2A
C55 \\sim C57 \\sim C56 \\sim C55A \\sim C57A \\sim C56A: within 2A with sigma
of 0.01 and sigma for terminal atoms of 0.02 within 2A
C49 \\sim C50 \\sim C51 \\sim C49A \\sim C50A \\sim C51A: within 2A with sigma
of 0.01 and sigma for terminal atoms of 0.02 within 2A
4. Rigid body (RIGU) restrains
 C48, C49, C50, C51, C49A, C50A, C51A
 with sigma for 1-2 distances of 0.01 and sigma for 1-3 distances of 0.02
 C87, C90, C91, C92, C93, C90A, C91A, C92A, C93A
 with sigma for 1-2 distances of 0.01 and sigma for 1-3 distances of 0.02
 C61, C62, C63, C64, C61A, C62A, C63A, C64A, C59
 with sigma for 1-2 distances of 0.01 and sigma for 1-3 distances of 0.02
 C53, C55, C57, C56, C55A, C57A, C56A
 with sigma for 1-2 distances of 0.01 and sigma for 1-3 distances of 0.02
5. Others
 Sof(C61A)=Sof(C62A)=Sof(H62D)=Sof(H62E)=Sof(H62F)=Sof(C63A)=Sof(H63D)=
 Sof(H63E)=Sof(H63F)=Sof(C64A)=Sof(H64D)=Sof(H64E)=Sof(H64F)=1-FVAR(1)
 Sof(C61)=Sof(C62)=Sof(H62A)=Sof(H62B)=Sof(H62C)=Sof(C63)=Sof(H63A)=Sof(H63B)=
 Sof(H63C)=Sof(C64)=Sof(H64A)=Sof(H64B)=Sof(H64C)=FVAR(1)
 Sof(C55A)=Sof(H55D)=Sof(H55E)=Sof(H55F)=Sof(C57A)=Sof(H57D)=Sof(H57E)=
 Sof(H57F)=Sof(C56A)=Sof(H56D)=Sof(H56E)=Sof(H56F)=1-FVAR(2)
 Sof(C55)=Sof(H55A)=Sof(H55B)=Sof(H55C)=Sof(C57)=Sof(H57A)=Sof(H57B)=Sof(H57C)=
 Sof(C56)=Sof(H56A)=Sof(H56B)=Sof(H56C)=FVAR(2)
 Sof(C49A)=Sof(H49D)=Sof(H49E)=Sof(H49F)=Sof(C50A)=Sof(H50D)=Sof(H50E)=
 Sof(H50F)=Sof(C51A)=Sof(H51D)=Sof(H51E)=Sof(H51F)=1-FVAR(3)
 Sof(C49)=Sof(H49A)=Sof(H49B)=Sof(H49C)=Sof(C50)=Sof(H50A)=Sof(H50B)=Sof(H50C)=
 Sof(C51)=Sof(H51A)=Sof(H51B)=Sof(H51C)=FVAR(3)
 Sof(C90A)=Sof(C91A)=Sof(H91D)=Sof(H91E)=Sof(H91F)=Sof(C92A)=Sof(H92D)=
 Sof(H92E)=Sof(H92F)=Sof(C93A)=Sof(H93D)=Sof(H93E)=Sof(H93F)=1-FVAR(4)
 Sof(C90)=Sof(C91)=Sof(H91A)=Sof(H91B)=Sof(H91C)=Sof(C92)=Sof(H92A)=Sof(H92B)=
 Sof(H92C)=Sof(C93)=Sof(H93A)=Sof(H93B)=Sof(H93C)=FVAR(4)
6.a Aromatic/amide H refined with riding coordinates:
 C72(H72), C21(H21), C89(H89), C76(H76), C26(H26), C37(H37), C20(H20),
 C18(H18), C60(H60), C71(H71), C58(H58), C23(H23), C44(H44), C74(H74), C24(H24),
  C40(H40), C38(H38), C69(H69), C47(H47), C88(H88), C86(H86), C45(H45)
6.b Idealised Me refined as rotating group:
 C28(H28A,H28B,H28C), C79(H79A,H79B,H79C), C80(H80A,H80B,H80C), C81(H81A,H81B,
 H81C), C32(H32A,H32B,H32C), C33(H33A,H33B,H33C), C29(H29A,H29B,H29C), C34(H34A,
 H34B,H34C), C30(H30A,H30B,H30C), C83(H83A,H83B,H83C), C84(H84A,H84B,H84C),
 C85(H85A,H85B,H85C), C62(H62A,H62B,H62C), C91(H91A,H91B,H91C), C63(H63A,H63B,
 H63C), C92(H92A,H92B,H92C), C93(H93A,H93B,H93C), C49(H49A,H49B,H49C), C50(H50A,
 H50B,H50C), C64(H64A,H64B,H64C), C51(H51A,H51B,H51C), C55(H55A,H55B,H55C),
 C57(H57A,H57B,H57C), C56(H56A,H56B,H56C), C62A(H62D,H62E,H62F), C63A(H63D,H63E,
 H63F), C64A(H64D,H64E,H64F), C55A(H55D,H55E,H55F), C57A(H57D,H57E,H57F),
 C56A(H56D,H56E,H56F), C49A(H49D,H49E,H49F), C50A(H50D,H50E,H50F), C51A(H51D,
 H51E,H51F), C91A(H91D,H91E,H91F), C92A(H92D,H92E,H92F), C93A(H93D,H93E,H93F)
;
_smtbx_masks_void_probe_radius 1.2
_smtbx_masks_void_truncation_radius 1.2
_olex2_submission_special_instructions 'No special instructions were received'
_oxdiff_exptl_absorpt_empirical_details
;
Empirical correction (ABSPACK) includes:
- Absorption correction using spherical harmonics
- Frame scaling
;
_oxdiff_exptl_absorpt_empirical_full_max 1.858
_oxdiff_exptl_absorpt_empirical_full_min 0.617

loop_
_space_group_symop_operation_xyz
'x, y, z'
'-x, -y, -z'

loop_
_atom_site_label
_atom_site_type_symbol
_atom_site_fract_x
_atom_site_fract_y
_atom_site_fract_z
_atom_site_U_iso_or_equiv
_atom_site_adp_type
_atom_site_occupancy
_atom_site_site_symmetry_order
_atom_site_calc_flag
_atom_site_refinement_flags_posn
_atom_site_refinement_flags_adp
_atom_site_refinement_flags_occupancy
_atom_site_disorder_assembly
_atom_site_disorder_group
N13 N 0.68984(9) 0.48353(8) 0.72047(7) 0.0320(3) Uani 1 1 d . . . . .
N65 N 0.92893(9) 0.37402(8) 0.75581(7) 0.0313(3) Uani 1 1 d . . . . .
N3 N 0.73336(9) 0.67695(8) 0.81818(7) 0.0318(3) Uani 1 1 d . . . . .
N35 N 0.80596(9) 0.37543(9) 0.64492(7) 0.0328(3) Uani 1 1 d . . . . .
N14 N 0.56507(9) 0.58674(9) 0.79390(7) 0.0331(3) Uani 1 1 d . . . . .
C11 C 0.84903(10) 0.44280(10) 0.74936(8) 0.0300(3) Uani 1 1 d . . . . .
C2 C 0.74330(10) 0.58774(10) 0.79085(8) 0.0302(3) Uani 1 1 d . . . . .
C1 C 0.66703(10) 0.55301(10) 0.76779(8) 0.0314(3) Uani 1 1 d . . . . .
C10 C 0.83475(10) 0.52662(10) 0.78792(8) 0.0299(3) Uani 1 1 d . . . . .
C12 C 0.78164(11) 0.43429(10) 0.70517(8) 0.0303(3) Uani 1 1 d . . . . .
C22 C 0.52055(11) 0.61483(10) 0.86484(8) 0.0320(3) Uani 1 1 d . . . . .
C17 C 0.41773(11) 0.64627(10) 0.86998(8) 0.0325(3) Uani 1 1 d . . . . .
C43 C 0.74382(12) 0.31962(10) 0.62463(8) 0.0342(3) Uani 1 1 d . . . . .
C66 C 1.00606(11) 0.39234(10) 0.78619(8) 0.0324(3) Uani 1 1 d . . . . .
C73 C 0.94561(11) 0.27812(10) 0.74101(8) 0.0326(3) Uani 1 1 d . . . . .
C36 C 0.89926(11) 0.35648(10) 0.59744(8) 0.0330(3) Uani 1 1 d . . . . .
C7 C 0.79929(11) 0.69988(10) 0.85754(8) 0.0329(3) Uani 1 1 d . . . . .
C8 C 0.88648(11) 0.64324(10) 0.86805(8) 0.0335(3) Uani 1 1 d . . . . .
C4 C 0.66277(11) 0.75710(10) 0.81361(8) 0.0340(3) Uani 1 1 d . . . . .
C72 C 0.88259(12) 0.22226(11) 0.72553(8) 0.0361(3) Uani 1 1 d . . . . .
H72 H 0.816960 0.247544 0.720308 0.043 Uiso 1 1 calc R U . . .
C16 C 0.39811(11) 0.63266(10) 0.80012(8) 0.0328(3) Uani 1 1 d . . . . .
C77 C 1.00831(11) 0.47358(10) 0.82146(8) 0.0327(3) Uani 1 1 d . . . . .
C21 C 0.56163(11) 0.61003(11) 0.92450(9) 0.0363(3) Uani 1 1 d . . . . .
H21 H 0.630888 0.587814 0.921104 0.044 Uiso 1 1 calc R U . . .
C89 C 0.59165(12) 0.77588(11) 0.77254(9) 0.0384(3) Uani 1 1 d . . . . .
H89 H 0.584828 0.731345 0.739449 0.046 Uiso 1 1 calc R U . . .
C15 C 0.48935(11) 0.59455(11) 0.75495(9) 0.0339(3) Uani 1 1 d . . . . .
C76 C 1.09397(11) 0.47141(10) 0.85054(9) 0.0354(3) Uani 1 1 d . . . . .
H76 H 1.099337 0.524796 0.875507 0.043 Uiso 1 1 calc R U . . .
C26 C 0.31001(11) 0.64573(11) 0.77437(9) 0.0361(3) Uani 1 1 d . . . . .
H26 H 0.248334 0.672708 0.804642 0.043 Uiso 1 1 calc R U . . .
C42 C 0.79977(12) 0.26245(11) 0.56681(8) 0.0355(3) Uani 1 1 d . . . . .
C37 C 0.98214(12) 0.39892(11) 0.59228(9) 0.0386(3) Uani 1 1 d . . . . .
H37 H 0.982194 0.446758 0.624943 0.046 Uiso 1 1 calc R U . . .
C41 C 0.89855(12) 0.28702(11) 0.54884(8) 0.0349(3) Uani 1 1 d . . . . .
C19 C 0.39626(12) 0.67329(11) 0.99678(9) 0.0366(3) Uani 1 1 d . . . . .
C67 C 1.07921(12) 0.31256(10) 0.78176(9) 0.0356(3) Uani 1 1 d . . . . .
C68 C 1.03999(12) 0.23945(11) 0.75339(9) 0.0359(3) Uani 1 1 d . . . . .
C6 C 0.76784(12) 0.79086(10) 0.88349(9) 0.0360(3) Uani 1 1 d . . . . .
C75 C 1.17092(12) 0.39552(11) 0.84467(9) 0.0374(3) Uani 1 1 d . . . . .
C5 C 0.67961(12) 0.82724(11) 0.85622(9) 0.0384(3) Uani 1 1 d . . . . .
C20 C 0.49790(12) 0.63891(11) 0.98956(9) 0.0380(3) Uani 1 1 d . . . . .
H20 H 0.524915 0.635015 1.031053 0.046 Uiso 1 1 calc R U . . .
C18 C 0.35675(11) 0.67710(11) 0.93581(8) 0.0345(3) Uani 1 1 d . . . . .
H18 H 0.287810 0.700864 0.939197 0.041 Uiso 1 1 calc R U . . .
C59 C 0.90974(12) 0.77418(11) 0.93900(10) 0.0407(4) Uani 1 1 d D . . . .
C60 C 0.82316(12) 0.82748(11) 0.92457(10) 0.0400(4) Uani 1 1 d . . . . .
H60 H 0.802197 0.888860 0.942934 0.048 Uiso 1 1 calc R U . . .
C71 C 0.91750(13) 0.12878(11) 0.71785(9) 0.0416(4) Uani 1 1 d . . . . .
H71 H 0.875113 0.090385 0.705951 0.050 Uiso 1 1 calc R U . . .
C58 C 0.93916(12) 0.68474(11) 0.91020(9) 0.0383(3) Uani 1 1 d . . . . .
H58 H 0.998671 0.649409 0.919601 0.046 Uiso 1 1 calc R U . . .
C23 C 0.49503(12) 0.57049(12) 0.68418(9) 0.0413(4) Uani 1 1 d . . . . .
H23 H 0.557161 0.546241 0.653262 0.050 Uiso 1 1 calc R U . . .
C44 C 0.64483(13) 0.31383(13) 0.65445(10) 0.0434(4) Uani 1 1 d . . . . .
H44 H 0.607395 0.352077 0.694030 0.052 Uiso 1 1 calc R U . . .
C25 C 0.31247(12) 0.61943(11) 0.70486(9) 0.0383(3) Uani 1 1 d . . . . .
C74 C 1.16272(12) 0.31564(11) 0.80911(9) 0.0385(3) Uani 1 1 d . . . . .
H74 H 1.214769 0.263522 0.803830 0.046 Uiso 1 1 calc R U . . .
C31 C 0.32744(13) 0.70500(13) 1.06916(9) 0.0430(4) Uani 1 1 d . . . . .
C39 C 1.06755(13) 0.29842(13) 0.48848(9) 0.0433(4) Uani 1 1 d . . . . .
C24 C 0.40624(13) 0.58336(13) 0.66064(9) 0.0429(4) Uani 1 1 d . . . . .
H24 H 0.408615 0.567148 0.612522 0.052 Uiso 1 1 calc R U . . .
C40 C 0.98333(13) 0.25748(12) 0.49485(9) 0.0407(4) Uani 1 1 d . . . . .
H40 H 0.983523 0.209327 0.462394 0.049 Uiso 1 1 calc R U . . .
C78 C 1.26381(12) 0.39561(11) 0.87591(10) 0.0425(4) Uani 1 1 d . . . . .
C38 C 1.06459(13) 0.36875(13) 0.53768(9) 0.0431(4) Uani 1 1 d . . . . .
H38 H 1.121604 0.397075 0.533487 0.052 Uiso 1 1 calc R U . . .
C69 C 1.07329(13) 0.14502(11) 0.74551(10) 0.0429(4) Uani 1 1 d . . . . .
H69 H 1.137712 0.119303 0.752915 0.051 Uiso 1 1 calc R U . . .
C47 C 0.75563(14) 0.19810(12) 0.53812(9) 0.0437(4) Uani 1 1 d . . . . .
H47 H 0.793425 0.158813 0.499251 0.052 Uiso 1 1 calc R U . . .
C70 C 1.01280(14) 0.08818(11) 0.72686(10) 0.0438(4) Uani 1 1 d . . . . .
C61 C 0.9756(13) 0.8112(13) 0.9838(12) 0.0475(17) Uani 0.595(8) 1 d D U P A 1
C88 C 0.53061(14) 0.86176(12) 0.78117(10) 0.0466(4) Uani 1 1 d . . . . .
H88 H 0.480488 0.874517 0.754068 0.056 Uiso 1 1 calc R U . . .
C27 C 0.21780(13) 0.62604(13) 0.67443(10) 0.0452(4) Uani 1 1 d . . . . .
C46 C 0.65657(16) 0.19134(14) 0.56626(11) 0.0512(4) Uani 1 1 d . . . . .
C28 C 0.12353(13) 0.66899(14) 0.72861(11) 0.0494(4) Uani 1 1 d . . . . .
H28A H 0.130098 0.730433 0.743293 0.074 Uiso 1 1 calc R U . . .
H28B H 0.114782 0.630596 0.770317 0.074 Uiso 1 1 calc R U . . .
H28C H 0.065290 0.673473 0.706958 0.074 Uiso 1 1 calc R U . . .
C79 C 1.25327(14) 0.48034(13) 0.92368(12) 0.0495(4) Uani 1 1 d . . . . .
H79A H 1.245587 0.535550 0.895667 0.074 Uiso 1 1 calc R U . . .
H79B H 1.313132 0.476624 0.943414 0.074 Uiso 1 1 calc R U . . .
H79C H 1.194333 0.483223 0.962607 0.074 Uiso 1 1 calc R U . . .
C80 C 1.27954(15) 0.31148(13) 0.92189(12) 0.0527(5) Uani 1 1 d . . . . .
H80A H 1.221438 0.314371 0.961495 0.079 Uiso 1 1 calc R U . . .
H80B H 1.339725 0.310931 0.940712 0.079 Uiso 1 1 calc R U . . .
H80C H 1.287488 0.255461 0.892800 0.079 Uiso 1 1 calc R U . . .
C86 C 0.61755(14) 0.91282(12) 0.86362(11) 0.0486(4) Uani 1 1 d . . . . .
H86 H 0.628455 0.959490 0.893162 0.058 Uiso 1 1 calc R U . . .
C45 C 0.60308(14) 0.24995(14) 0.62402(11) 0.0511(4) Uani 1 1 d . . . . .
H45 H 0.535256 0.245665 0.643128 0.061 Uiso 1 1 calc R U . . .
C87 C 0.53934(15) 0.93032(12) 0.82778(12) 0.0518(5) Uani 1 1 d D . . . .
C81 C 1.35551(13) 0.39201(14) 0.81409(12) 0.0530(5) Uani 1 1 d . . . . .
H81A H 1.365397 0.335251 0.785495 0.079 Uiso 1 1 calc R U . . .
H81B H 1.415001 0.393576 0.833287 0.079 Uiso 1 1 calc R U . . .
H81C H 1.344489 0.444904 0.784150 0.079 Uiso 1 1 calc R U . . .
C53 C 1.16119(15) 0.26838(15) 0.42880(11) 0.0554(5) Uani 1 1 d . . . . .
C82 C 1.04449(17) -0.01648(13) 0.71713(13) 0.0576(5) Uani 1 1 d . . . . .
C32 C 0.28265(17) 0.80631(14) 1.06776(11) 0.0561(5) Uani 1 1 d . . . . .
H32A H 0.336448 0.842314 1.058536 0.084 Uiso 1 1 calc R U . . .
H32B H 0.237866 0.826027 1.113805 0.084 Uiso 1 1 calc R U . . .
H32C H 0.244822 0.815789 1.030032 0.084 Uiso 1 1 calc R U . . .
C33 C 0.24384(16) 0.64781(17) 1.08442(12) 0.0614(5) Uani 1 1 d D . . . .
H33A H 0.209301 0.652239 1.044844 0.092 Uiso 1 1 calc R U . . .
H33B H 0.196049 0.671161 1.128473 0.092 Uiso 1 1 calc DR U . . .
H33C H 0.272814 0.583539 1.089688 0.092 Uiso 1 1 calc R U . . .
C29 C 0.22752(17) 0.68557(19) 0.60939(13) 0.0662(6) Uani 1 1 d . . . . .
H29A H 0.166754 0.691214 0.590513 0.099 Uiso 1 1 calc R U . . .
H29B H 0.285366 0.657204 0.572817 0.099 Uiso 1 1 calc R U . . .
H29C H 0.236693 0.746600 0.622998 0.099 Uiso 1 1 calc R U . . .
C34 C 0.38212(16) 0.69070(18) 1.13048(10) 0.0615(6) Uani 1 1 d . . . . .
H34A H 0.411380 0.625663 1.131796 0.092 Uiso 1 1 calc R U . . .
H34B H 0.334690 0.709913 1.175582 0.092 Uiso 1 1 calc R U . . .
H34C H 0.435315 0.727364 1.123337 0.092 Uiso 1 1 calc R U . . .
B9 B 0.91456(12) 0.54926(12) 0.82824(9) 0.0315(3) Uani 1 1 d . . . . .
C30 C 0.20570(16) 0.52883(17) 0.65402(13) 0.0627(6) Uani 1 1 d . . . . .
H30A H 0.198972 0.491603 0.696448 0.094 Uiso 1 1 calc R U . . .
H30B H 0.264628 0.500378 0.618361 0.094 Uiso 1 1 calc R U . . .
H30C H 0.145825 0.532731 0.634283 0.094 Uiso 1 1 calc R U . . .
C90 C 0.4657(2) 1.02290(16) 0.84008(17) 0.0652(9) Uani 0.895(6) 1 d D U P B 1
C83 C 1.14673(19) -0.04861(14) 0.73552(17) 0.0725(7) Uani 1 1 d . . . . .
H83A H 1.197347 -0.020718 0.703541 0.109 Uiso 1 1 calc R U . . .
H83B H 1.164592 -0.115570 0.729875 0.109 Uiso 1 1 calc R U . . .
H83C H 1.143606 -0.030074 0.784883 0.109 Uiso 1 1 calc R U . . .
C48 C 0.60356(19) 0.12395(18) 0.53411(14) 0.0701(7) Uani 1 1 d . . . . .
C84 C 1.0516(2) -0.04375(17) 0.63912(16) 0.0815(8) Uani 1 1 d . . . . .
H84A H 0.985209 -0.028502 0.627963 0.122 Uiso 1 1 calc R U . . .
H84B H 1.076317 -0.109869 0.631535 0.122 Uiso 1 1 calc R U . . .
H84C H 1.097669 -0.010292 0.608046 0.122 Uiso 1 1 calc R U . . .
C85 C 0.9667(2) -0.06377(16) 0.76508(18) 0.0784(7) Uani 1 1 d . . . . .
H85A H 0.958779 -0.043462 0.814705 0.118 Uiso 1 1 calc R U . . .
H85B H 0.989166 -0.130414 0.760438 0.118 Uiso 1 1 calc R U . . .
H85C H 0.902528 -0.047694 0.750770 0.118 Uiso 1 1 calc R U . . .
C62 C 1.0222(5) 0.7334(4) 1.0296(3) 0.0584(13) Uani 0.595(8) 1 d D U P A 1
H62A H 1.074308 0.689709 0.998176 0.088 Uiso 0.595(8) 1 calc R U P A 1
H62B H 0.969769 0.701401 1.054595 0.088 Uiso 0.595(8) 1 calc R U P A 1
H62C H 1.051581 0.760967 1.064387 0.088 Uiso 0.595(8) 1 calc R U P A 1
C91 C 0.3814(3) 1.0267(2) 0.8009(3) 0.0902(12) Uani 0.895(6) 1 d D U P B 1
H91A H 0.409543 1.012985 0.750092 0.135 Uiso 0.895(6) 1 calc R U P B 1
H91B H 0.340195 1.088213 0.807271 0.135 Uiso 0.895(6) 1 calc R U P B 1
H91C H 0.340103 0.981433 0.820058 0.135 Uiso 0.895(6) 1 calc R U P B 1
C63 C 1.0514(6) 0.8527(5) 0.9400(4) 0.0742(17) Uani 0.595(8) 1 d D U P A 1
H63A H 1.093194 0.873318 0.969504 0.111 Uiso 0.595(8) 1 calc R U P A 1
H63B H 1.019955 0.905401 0.916768 0.111 Uiso 0.595(8) 1 calc R U P A 1
H63C H 1.092953 0.807793 0.903714 0.111 Uiso 0.595(8) 1 calc R U P A 1
C92 C 0.5250(3) 1.0983(2) 0.8094(3) 0.0935(13) Uani 0.895(6) 1 d D U P B 1
H92A H 0.578099 1.100677 0.835194 0.140 Uiso 0.895(6) 1 calc R U P B 1
H92B H 0.479785 1.157753 0.814685 0.140 Uiso 0.895(6) 1 calc R U P B 1
H92C H 0.554754 1.084178 0.758825 0.140 Uiso 0.895(6) 1 calc R U P B 1
C93 C 0.4257(3) 1.0431(3) 0.9187(2) 0.1078(17) Uani 0.895(6) 1 d D U P B 1
H93A H 0.392225 0.993405 0.939650 0.162 Uiso 0.895(6) 1 calc R U P B 1
H93B H 0.377755 1.101073 0.925885 0.162 Uiso 0.895(6) 1 calc R U P B 1
H93C H 0.481070 1.048029 0.941642 0.162 Uiso 0.895(6) 1 calc R U P B 1
C49 C 0.6765(3) 0.0609(3) 0.4743(2) 0.0865(13) Uani 0.746(5) 1 d D U P C 1
H49A H 0.639790 0.020671 0.454225 0.130 Uiso 0.746(5) 1 calc R U P C 1
H49B H 0.729138 0.023479 0.494021 0.130 Uiso 0.746(5) 1 calc R U P C 1
H49C H 0.706838 0.098603 0.436757 0.130 Uiso 0.746(5) 1 calc R U P C 1
C50 C 0.5220(3) 0.1795(3) 0.5027(3) 0.1001(15) Uani 0.746(5) 1 d D U P C 1
H50A H 0.551787 0.217205 0.464975 0.150 Uiso 0.746(5) 1 calc R U P C 1
H50B H 0.474749 0.219222 0.540019 0.150 Uiso 0.746(5) 1 calc R U P C 1
H50C H 0.486639 0.137889 0.482707 0.150 Uiso 0.746(5) 1 calc R U P C 1
C64 C 0.9050(3) 0.8802(3) 1.0442(3) 0.0645(15) Uani 0.595(8) 1 d D U P A 1
H64A H 0.854481 0.848943 1.072860 0.097 Uiso 0.595(8) 1 calc R U P A 1
H64B H 0.871918 0.933206 1.022219 0.097 Uiso 0.595(8) 1 calc R U P A 1
H64C H 0.945247 0.901063 1.074882 0.097 Uiso 0.595(8) 1 calc R U P A 1
C51 C 0.5614(4) 0.0620(3) 0.5919(2) 0.1052(18) Uani 0.746(5) 1 d D U P C 1
H51A H 0.514161 0.099663 0.630517 0.158 Uiso 0.746(5) 1 calc R U P C 1
H51B H 0.616177 0.026599 0.610674 0.158 Uiso 0.746(5) 1 calc R U P C 1
H51C H 0.526829 0.019932 0.571733 0.158 Uiso 0.746(5) 1 calc R U P C 1
C55 C 1.1827(5) 0.3482(4) 0.3859(3) 0.099(2) Uani 0.559(5) 1 d D U P D 1
H55A H 1.242113 0.329211 0.347847 0.148 Uiso 0.559(5) 1 calc R U P D 1
H55B H 1.194764 0.395802 0.416457 0.148 Uiso 0.559(5) 1 calc R U P D 1
H55C H 1.125411 0.372447 0.365046 0.148 Uiso 0.559(5) 1 calc R U P D 1
C57 C 1.1528(4) 0.1883(4) 0.3819(3) 0.0890(18) Uani 0.559(5) 1 d D U P D 1
H57A H 1.095614 0.206068 0.359398 0.134 Uiso 0.559(5) 1 calc R U P D 1
H57B H 1.143062 0.135056 0.411182 0.134 Uiso 0.559(5) 1 calc R U P D 1
H57C H 1.214186 0.172636 0.344961 0.134 Uiso 0.559(5) 1 calc R U P D 1
C56 C 1.2519(3) 0.2328(4) 0.4649(3) 0.0843(16) Uani 0.559(5) 1 d D U P D 1
H56A H 1.312661 0.213425 0.427965 0.126 Uiso 0.559(5) 1 calc R U P D 1
H56B H 1.237659 0.180563 0.494359 0.126 Uiso 0.559(5) 1 calc R U P D 1
H56C H 1.261845 0.282156 0.494827 0.126 Uiso 0.559(5) 1 calc R U P D 1
C61A C 0.968(2) 0.817(2) 0.9848(19) 0.056(3) Uani 0.405(8) 1 d D U P A 2
C62A C 0.9837(7) 0.7627(6) 1.0410(4) 0.0583(17) Uani 0.405(8) 1 d D U P A 2
H62D H 1.006700 0.698631 1.024047 0.087 Uiso 0.405(8) 1 calc R U P A 2
H62E H 0.920898 0.767887 1.076611 0.087 Uiso 0.405(8) 1 calc R U P A 2
H62F H 1.034403 0.783070 1.062385 0.087 Uiso 0.405(8) 1 calc R U P A 2
C63A C 1.0809(6) 0.8139(6) 0.9286(5) 0.0595(19) Uani 0.405(8) 1 d D U P A 2
H63D H 1.123661 0.843407 0.952126 0.089 Uiso 0.405(8) 1 calc R U P A 2
H63E H 1.071232 0.846827 0.885580 0.089 Uiso 0.405(8) 1 calc R U P A 2
H63F H 1.112687 0.750105 0.915561 0.089 Uiso 0.405(8) 1 calc R U P A 2
C64A C 0.9341(5) 0.9186(5) 1.0001(5) 0.073(2) Uani 0.405(8) 1 d D U P A 2
H64D H 0.865914 0.929995 1.029288 0.109 Uiso 0.405(8) 1 calc R U P A 2
H64E H 0.935190 0.950214 0.955189 0.109 Uiso 0.405(8) 1 calc R U P A 2
H64F H 0.978989 0.941565 1.025831 0.109 Uiso 0.405(8) 1 calc R U P A 2
C55A C 1.1269(4) 0.2768(5) 0.3551(3) 0.0732(18) Uani 0.441(5) 1 d D U P D 2
H55D H 1.095812 0.340403 0.349661 0.110 Uiso 0.441(5) 1 calc R U P D 2
H55E H 1.078534 0.236416 0.354162 0.110 Uiso 0.441(5) 1 calc R U P D 2
H55F H 1.185277 0.258803 0.315994 0.110 Uiso 0.441(5) 1 calc R U P D 2
C57A C 1.2053(5) 0.1734(4) 0.4378(4) 0.084(2) Uani 0.441(5) 1 d D U P D 2
H57D H 1.265085 0.154719 0.399945 0.127 Uiso 0.441(5) 1 calc R U P D 2
H57E H 1.156616 0.133752 0.435212 0.127 Uiso 0.441(5) 1 calc R U P D 2
H57F H 1.223667 0.167718 0.484201 0.127 Uiso 0.441(5) 1 calc R U P D 2
C56A C 1.2385(4) 0.3323(5) 0.4221(4) 0.081(2) Uani 0.441(5) 1 d D U P D 2
H56D H 1.292207 0.313376 0.380014 0.121 Uiso 0.441(5) 1 calc R U P D 2
H56E H 1.266731 0.328723 0.464713 0.121 Uiso 0.441(5) 1 calc R U P D 2
H56F H 1.205876 0.395585 0.417170 0.121 Uiso 0.441(5) 1 calc R U P D 2
C49A C 0.6094(10) 0.1392(10) 0.4565(6) 0.097(4) Uani 0.254(5) 1 d D U P C 2
H49D H 0.677891 0.144921 0.433328 0.146 Uiso 0.254(5) 1 calc R U P C 2
H49E H 0.563481 0.195542 0.450602 0.146 Uiso 0.254(5) 1 calc R U P C 2
H49F H 0.590751 0.087047 0.434779 0.146 Uiso 0.254(5) 1 calc R U P C 2
C50A C 0.4853(9) 0.1382(9) 0.5701(7) 0.095(4) Uani 0.254(5) 1 d D U P C 2
H50D H 0.453116 0.200425 0.561669 0.142 Uiso 0.254(5) 1 calc R U P C 2
H50E H 0.476390 0.129435 0.621450 0.142 Uiso 0.254(5) 1 calc R U P C 2
H50F H 0.454983 0.093434 0.548958 0.142 Uiso 0.254(5) 1 calc R U P C 2
C51A C 0.6509(10) 0.0305(8) 0.5500(8) 0.105(4) Uani 0.254(5) 1 d D U P C 2
H51D H 0.620560 -0.015189 0.529982 0.157 Uiso 0.254(5) 1 calc R U P C 2
H51E H 0.640801 0.024387 0.601700 0.157 Uiso 0.254(5) 1 calc R U P C 2
H51F H 0.722761 0.020677 0.528880 0.157 Uiso 0.254(5) 1 calc R U P C 2
C90A C 0.515(2) 1.0303(7) 0.8130(13) 0.081(4) Uani 0.105(6) 1 d D U P B 2
C91A C 0.424(2) 1.051(2) 0.7799(17) 0.097(5) Uani 0.105(6) 1 d D U P B 2
H91D H 0.425682 1.001118 0.745887 0.146 Uiso 0.105(6) 1 calc R U P B 2
H91E H 0.423568 1.108773 0.755030 0.146 Uiso 0.105(6) 1 calc R U P B 2
H91F H 0.362622 1.055886 0.817336 0.146 Uiso 0.105(6) 1 calc R U P B 2
C92A C 0.586(2) 1.0901(16) 0.7709(17) 0.089(6) Uani 0.105(6) 1 d D U P B 2
H92D H 0.589000 1.082716 0.719928 0.134 Uiso 0.105(6) 1 calc R U P B 2
H92E H 0.653321 1.070782 0.780140 0.134 Uiso 0.105(6) 1 calc R U P B 2
H92F H 0.561647 1.154595 0.786051 0.134 Uiso 0.105(6) 1 calc R U P B 2
C93A C 0.481(2) 1.0777(18) 0.8872(15) 0.090(5) Uani 0.105(6) 1 d D U P B 2
H93D H 0.463644 1.144160 0.882353 0.135 Uiso 0.105(6) 1 calc R U P B 2
H93E H 0.534977 1.064315 0.913013 0.135 Uiso 0.105(6) 1 calc R U P B 2
H93F H 0.421994 1.054936 0.913665 0.135 Uiso 0.105(6) 1 calc R U P B 2

loop_
_atom_site_aniso_label
_atom_site_aniso_U_11
_atom_site_aniso_U_22
_atom_site_aniso_U_33
_atom_site_aniso_U_23
_atom_site_aniso_U_13
_atom_site_aniso_U_12
N13 0.0256(6) 0.0368(6) 0.0349(6) -0.0035(5) -0.0085(5) -0.0068(5)
N65 0.0280(6) 0.0329(6) 0.0349(6) -0.0040(5) -0.0114(5) -0.0046(5)
N3 0.0256(6) 0.0339(6) 0.0372(7) -0.0032(5) -0.0113(5) -0.0033(5)
N35 0.0281(6) 0.0388(6) 0.0336(6) -0.0063(5) -0.0100(5) -0.0078(5)
N14 0.0232(6) 0.0432(7) 0.0343(6) -0.0033(5) -0.0104(5) -0.0050(5)
C11 0.0230(6) 0.0353(7) 0.0325(7) -0.0031(5) -0.0066(5) -0.0066(5)
C2 0.0258(7) 0.0344(7) 0.0310(7) -0.0020(5) -0.0084(6) -0.0044(5)
C1 0.0238(7) 0.0369(7) 0.0340(7) -0.0021(6) -0.0075(6) -0.0054(5)
C10 0.0261(7) 0.0322(7) 0.0314(7) -0.0017(5) -0.0056(6) -0.0059(5)
C12 0.0263(7) 0.0350(7) 0.0310(7) -0.0027(5) -0.0077(6) -0.0069(5)
C22 0.0250(7) 0.0361(7) 0.0363(8) -0.0023(6) -0.0087(6) -0.0070(5)
C17 0.0265(7) 0.0353(7) 0.0380(8) 0.0002(6) -0.0109(6) -0.0062(5)
C43 0.0340(7) 0.0382(7) 0.0352(8) -0.0025(6) -0.0151(6) -0.0098(6)
C66 0.0262(7) 0.0364(7) 0.0362(8) -0.0026(6) -0.0111(6) -0.0044(5)
C73 0.0329(7) 0.0336(7) 0.0314(7) -0.0031(5) -0.0095(6) -0.0031(6)
C36 0.0299(7) 0.0391(8) 0.0310(7) -0.0016(6) -0.0093(6) -0.0057(6)
C7 0.0288(7) 0.0354(7) 0.0362(8) -0.0026(6) -0.0107(6) -0.0061(6)
C8 0.0264(7) 0.0358(7) 0.0395(8) -0.0030(6) -0.0101(6) -0.0050(6)
C4 0.0276(7) 0.0360(7) 0.0384(8) 0.0000(6) -0.0098(6) -0.0026(6)
C72 0.0362(8) 0.0390(8) 0.0351(8) -0.0018(6) -0.0116(6) -0.0071(6)
C16 0.0271(7) 0.0358(7) 0.0376(8) -0.0006(6) -0.0110(6) -0.0063(5)
C77 0.0274(7) 0.0347(7) 0.0371(8) -0.0017(6) -0.0099(6) -0.0050(5)
C21 0.0276(7) 0.0441(8) 0.0386(8) -0.0010(6) -0.0116(6) -0.0051(6)
C89 0.0342(8) 0.0416(8) 0.0412(9) 0.0031(6) -0.0142(7) -0.0046(6)
C15 0.0255(7) 0.0401(8) 0.0386(8) -0.0009(6) -0.0124(6) -0.0061(6)
C76 0.0305(7) 0.0343(7) 0.0443(9) -0.0028(6) -0.0145(6) -0.0053(6)
C26 0.0269(7) 0.0407(8) 0.0428(9) 0.0019(6) -0.0126(6) -0.0055(6)
C42 0.0380(8) 0.0390(8) 0.0326(8) -0.0012(6) -0.0131(6) -0.0085(6)
C37 0.0333(8) 0.0439(8) 0.0397(8) -0.0055(6) -0.0072(6) -0.0104(6)
C41 0.0351(8) 0.0405(8) 0.0316(7) -0.0012(6) -0.0121(6) -0.0072(6)
C19 0.0325(8) 0.0416(8) 0.0364(8) -0.0013(6) -0.0083(6) -0.0074(6)
C67 0.0314(7) 0.0349(7) 0.0413(8) -0.0050(6) -0.0126(6) -0.0024(6)
C68 0.0338(8) 0.0370(8) 0.0386(8) -0.0049(6) -0.0141(6) -0.0031(6)
C6 0.0317(7) 0.0346(7) 0.0429(8) -0.0024(6) -0.0116(6) -0.0048(6)
C75 0.0299(7) 0.0357(8) 0.0498(9) -0.0003(6) -0.0161(7) -0.0053(6)
C5 0.0350(8) 0.0357(8) 0.0454(9) -0.0019(6) -0.0130(7) -0.0034(6)
C20 0.0336(8) 0.0483(9) 0.0347(8) 0.0001(6) -0.0123(6) -0.0086(6)
C18 0.0255(7) 0.0400(8) 0.0385(8) -0.0017(6) -0.0085(6) -0.0051(6)
C59 0.0341(8) 0.0407(8) 0.0501(9) -0.0090(7) -0.0152(7) -0.0066(6)
C60 0.0377(8) 0.0332(8) 0.0506(9) -0.0086(6) -0.0138(7) -0.0050(6)
C71 0.0463(9) 0.0389(8) 0.0436(9) -0.0026(7) -0.0158(7) -0.0110(7)
C58 0.0292(7) 0.0400(8) 0.0479(9) -0.0077(7) -0.0150(7) -0.0034(6)
C23 0.0296(8) 0.0558(10) 0.0382(8) -0.0029(7) -0.0107(7) -0.0032(7)
C44 0.0359(8) 0.0549(10) 0.0427(9) -0.0057(7) -0.0101(7) -0.0148(7)
C25 0.0325(8) 0.0429(8) 0.0432(9) 0.0035(7) -0.0165(7) -0.0065(6)
C74 0.0307(7) 0.0356(8) 0.0502(9) -0.0036(6) -0.0160(7) 0.0002(6)
C31 0.0363(8) 0.0543(10) 0.0352(8) -0.0042(7) -0.0054(7) -0.0029(7)
C39 0.0366(8) 0.0547(10) 0.0363(8) -0.0010(7) -0.0059(7) -0.0044(7)
C24 0.0368(8) 0.0583(10) 0.0373(8) -0.0032(7) -0.0178(7) -0.0063(7)
C40 0.0409(9) 0.0472(9) 0.0332(8) -0.0066(6) -0.0093(7) -0.0043(7)
C78 0.0320(8) 0.0407(8) 0.0598(11) 0.0006(7) -0.0226(8) -0.0048(6)
C38 0.0330(8) 0.0567(10) 0.0407(9) -0.0016(7) -0.0063(7) -0.0133(7)
C69 0.0431(9) 0.0369(8) 0.0496(10) -0.0074(7) -0.0185(8) 0.0005(7)
C47 0.0498(10) 0.0461(9) 0.0398(9) -0.0057(7) -0.0146(8) -0.0151(7)
C70 0.0487(10) 0.0364(8) 0.0489(10) -0.0054(7) -0.0185(8) -0.0045(7)
C61 0.037(3) 0.042(3) 0.069(3) -0.023(2) -0.026(2) -0.002(2)
C88 0.0424(9) 0.0441(9) 0.0550(11) 0.0045(8) -0.0213(8) 0.0004(7)
C27 0.0360(8) 0.0564(10) 0.0495(10) 0.0031(8) -0.0231(8) -0.0085(7)
C46 0.0546(11) 0.0568(11) 0.0502(10) -0.0065(8) -0.0161(9) -0.0254(9)
C28 0.0329(8) 0.0573(10) 0.0640(12) 0.0068(9) -0.0239(8) -0.0077(7)
C79 0.0438(9) 0.0464(9) 0.0678(12) -0.0011(8) -0.0317(9) -0.0090(7)
C80 0.0475(10) 0.0458(9) 0.0759(13) 0.0072(9) -0.0366(10) -0.0098(8)
C86 0.0501(10) 0.0360(8) 0.0621(11) -0.0057(7) -0.0245(9) 0.0013(7)
C45 0.0397(9) 0.0658(12) 0.0548(11) -0.0045(9) -0.0123(8) -0.0252(8)
C87 0.0500(10) 0.0402(9) 0.0670(12) -0.0010(8) -0.0261(9) 0.0031(7)
C81 0.0314(8) 0.0575(11) 0.0729(13) 0.0023(9) -0.0188(9) -0.0065(7)
C53 0.0418(10) 0.0698(12) 0.0472(10) -0.0085(9) 0.0028(8) -0.0048(9)
C82 0.0632(12) 0.0354(9) 0.0775(14) -0.0108(8) -0.0274(11) -0.0029(8)
C32 0.0585(12) 0.0553(11) 0.0486(11) -0.0125(8) -0.0110(9) 0.0047(9)
C33 0.0513(11) 0.0782(14) 0.0493(11) -0.0016(10) 0.0046(9) -0.0160(10)
C29 0.0471(11) 0.0982(17) 0.0590(13) 0.0196(12) -0.0272(10) -0.0094(11)
C34 0.0489(11) 0.0935(16) 0.0357(9) -0.0056(9) -0.0089(8) 0.0040(10)
B9 0.0256(7) 0.0353(8) 0.0349(8) -0.0011(6) -0.0085(6) -0.0063(6)
C30 0.0480(11) 0.0768(14) 0.0712(14) -0.0158(11) -0.0274(10) -0.0137(10)
C90 0.0636(17) 0.0462(12) 0.086(2) -0.0103(12) -0.0399(15) 0.0188(11)
C83 0.0719(15) 0.0363(10) 0.114(2) -0.0074(11) -0.0402(14) 0.0025(9)
C48 0.0680(14) 0.0789(15) 0.0738(15) -0.0195(12) -0.0154(12) -0.0404(12)
C84 0.0927(19) 0.0583(13) 0.0936(19) -0.0347(13) -0.0360(16) 0.0069(12)
C85 0.0780(16) 0.0470(12) 0.117(2) 0.0163(12) -0.0343(16) -0.0139(11)
C62 0.065(3) 0.057(3) 0.065(3) -0.0094(19) -0.045(3) -0.004(2)
C91 0.075(2) 0.062(2) 0.138(3) -0.0105(18) -0.058(2) 0.0203(15)
C63 0.078(4) 0.091(4) 0.073(3) 0.003(3) -0.030(3) -0.049(3)
C92 0.107(3) 0.0465(15) 0.134(3) 0.0025(17) -0.057(3) 0.0052(16)
C93 0.108(3) 0.100(3) 0.083(2) -0.014(2) -0.021(2) 0.067(2)
C49 0.092(3) 0.093(3) 0.084(2) -0.042(2) -0.009(2) -0.051(2)
C50 0.084(3) 0.122(3) 0.117(4) -0.032(3) -0.054(3) -0.037(2)
C64 0.057(2) 0.062(2) 0.079(3) -0.034(2) -0.035(2) 0.0008(17)
C51 0.123(4) 0.104(3) 0.100(3) -0.026(2) 0.002(3) -0.084(3)
C55 0.099(4) 0.096(4) 0.070(3) 0.012(3) 0.036(3) -0.002(3)
C57 0.062(3) 0.114(4) 0.078(3) -0.044(3) 0.011(2) -0.010(3)
C56 0.041(2) 0.111(4) 0.089(3) -0.018(3) -0.007(2) 0.011(2)
C61A 0.046(5) 0.056(5) 0.072(4) -0.010(4) -0.028(4) -0.007(4)
C62A 0.058(4) 0.067(4) 0.062(4) -0.003(3) -0.031(3) -0.020(3)
C63A 0.047(4) 0.077(5) 0.069(4) 0.002(4) -0.031(3) -0.026(3)
C64A 0.063(3) 0.059(3) 0.108(5) -0.031(3) -0.046(4) -0.006(3)
C55A 0.061(3) 0.115(5) 0.036(2) 0.000(3) 0.006(2) -0.017(3)
C57A 0.061(3) 0.083(4) 0.085(4) -0.004(3) 0.014(3) 0.016(3)
C56A 0.048(3) 0.113(5) 0.072(4) -0.018(3) 0.016(3) -0.024(3)
C49A 0.104(8) 0.118(8) 0.090(7) -0.025(6) -0.030(6) -0.061(7)
C50A 0.082(6) 0.096(7) 0.124(8) -0.021(6) -0.031(6) -0.053(6)
C51A 0.112(8) 0.076(6) 0.140(10) -0.021(6) -0.028(7) -0.052(6)
C90A 0.082(7) 0.049(6) 0.112(7) -0.003(6) -0.041(6) 0.008(6)
C91A 0.097(9) 0.060(9) 0.127(10) 0.007(8) -0.040(9) 0.028(8)
C92A 0.088(12) 0.044(9) 0.134(13) 0.006(10) -0.033(11) 0.005(9)
C93A 0.093(9) 0.052(8) 0.109(9) -0.005(8) -0.028(8) 0.040(8)

loop_
_atom_type_symbol
_atom_type_description
_atom_type_scat_dispersion_real
_atom_type_scat_dispersion_imag
_atom_type_scat_source
C C 0.0181 0.0091 'International Tables Vol C Tables 4.2.6.8 and 6.1.1.4'
H H 0.0000 0.0000 'International Tables Vol C Tables 4.2.6.8 and 6.1.1.4'
B B 0.0090 0.0039 'International Tables Vol C Tables 4.2.6.8 and 6.1.1.4'
N N 0.0311 0.0180 'International Tables Vol C Tables 4.2.6.8 and 6.1.1.4'

loop_
_geom_angle_atom_site_label_1
_geom_angle_atom_site_label_2
_geom_angle_atom_site_label_3
_geom_angle
_geom_angle_site_symmetry_1
_geom_angle_site_symmetry_3
_geom_angle_publ_flag
C1 N13 C12 120.22(12) . . ?
C11 N65 C73 130.59(12) . . ?
C66 N65 C11 121.44(12) . . ?
C66 N65 C73 107.76(12) . . ?
C2 N3 C4 130.84(12) . . ?
C7 N3 C2 121.38(12) . . ?
C7 N3 C4 107.78(12) . . ?
C12 N35 C43 126.00(13) . . ?
C12 N35 C36 125.65(12) . . ?
C36 N35 C43 108.17(12) . . ?
C1 N14 C22 125.29(12) . . ?
C1 N14 C15 126.31(13) . . ?
C22 N14 C15 108.34(12) . . ?
N65 C11 C10 118.71(12) . . ?
N65 C11 C12 123.79(13) . . ?
C10 C11 C12 117.48(13) . . ?
N3 C2 C1 124.43(13) . . ?
N3 C2 C10 118.36(12) . . ?
C1 C2 C10 117.18(13) . . ?
N13 C1 N14 116.52(12) . . ?
N13 C1 C2 120.30(13) . . ?
N14 C1 C2 123.16(13) . . ?
C11 C10 C2 116.99(13) . . ?
C11 C10 B9 121.48(13) . . ?
C2 C10 B9 121.49(13) . . ?
N13 C12 N35 116.75(12) . . ?
N13 C12 C11 119.79(13) . . ?
N35 C12 C11 123.46(13) . . ?
N14 C22 C17 108.63(13) . . ?
C21 C22 N14 130.01(14) . . ?
C21 C22 C17 121.24(14) . . ?
C22 C17 C16 106.98(13) . . ?
C18 C17 C22 119.46(14) . . ?
C18 C17 C16 133.44(14) . . ?
C42 C43 N35 108.44(13) . . ?
C44 C43 N35 129.98(15) . . ?
C44 C43 C42 121.55(14) . . ?
N65 C66 C67 109.38(13) . . ?
C77 C66 N65 126.39(13) . . ?
C77 C66 C67 124.00(13) . . ?
C72 C73 N65 130.94(14) . . ?
C72 C73 C68 120.28(14) . . ?
C68 C73 N65 108.35(13) . . ?
C37 C36 N35 129.50(14) . . ?
C37 C36 C41 121.27(14) . . ?
C41 C36 N35 109.15(13) . . ?
N3 C7 C8 126.18(13) . . ?
N3 C7 C6 109.79(13) . . ?
C8 C7 C6 123.99(14) . . ?
C7 C8 C58 113.89(14) . . ?
C7 C8 B9 116.17(13) . . ?
C58 C8 B9 129.78(14) . . ?
C89 C4 N3 131.36(14) . . ?
C89 C4 C5 120.09(14) . . ?
C5 C4 N3 108.34(13) . . ?
C73 C72 H72 120.8 . . ?
C71 C72 C73 118.35(15) . . ?
C71 C72 H72 120.8 . . ?
C15 C16 C17 107.39(13) . . ?
C26 C16 C17 132.72(15) . . ?
C26 C16 C15 119.78(14) . . ?
C66 C77 C76 114.31(13) . . ?
C66 C77 B9 115.94(13) . . ?
C76 C77 B9 129.55(14) . . ?
C22 C21 H21 121.2 . . ?
C22 C21 C20 117.60(14) . . ?
C20 C21 H21 121.2 . . ?
C4 C89 H89 121.0 . . ?
C4 C89 C88 118.00(16) . . ?
C88 C89 H89 121.0 . . ?
C16 C15 N14 108.52(13) . . ?
C23 C15 N14 130.04(14) . . ?
C23 C15 C16 121.44(13) . . ?
C77 C76 H76 118.1 . . ?
C75 C76 C77 123.89(14) . . ?
C75 C76 H76 118.1 . . ?
C16 C26 H26 119.9 . . ?
C25 C26 C16 120.26(15) . . ?
C25 C26 H26 119.9 . . ?
C43 C42 C41 107.24(13) . . ?
C47 C42 C43 119.58(15) . . ?
C47 C42 C41 133.17(16) . . ?
C36 C37 H37 121.2 . . ?
C38 C37 C36 117.58(15) . . ?
C38 C37 H37 121.2 . . ?
C36 C41 C42 106.91(13) . . ?
C36 C41 C40 119.72(14) . . ?
C40 C41 C42 133.33(14) . . ?
C20 C19 C18 118.12(15) . . ?
C20 C19 C31 122.14(15) . . ?
C18 C19 C31 119.74(14) . . ?
C66 C67 C68 106.63(13) . . ?
C74 C67 C66 118.89(14) . . ?
C74 C67 C68 134.13(14) . . ?
C73 C68 C67 107.20(13) . . ?
C69 C68 C73 120.10(14) . . ?
C69 C68 C67 132.25(14) . . ?
C7 C6 C5 106.62(13) . . ?
C60 C6 C7 119.13(14) . . ?
C60 C6 C5 134.20(15) . . ?
C76 C75 C74 118.49(14) . . ?
C76 C75 C78 122.75(14) . . ?
C74 C75 C78 118.76(14) . . ?
C4 C5 C6 107.16(13) . . ?
C86 C5 C4 120.26(15) . . ?
C86 C5 C6 132.56(15) . . ?
C21 C20 C19 123.08(15) . . ?
C21 C20 H20 118.5 . . ?
C19 C20 H20 118.5 . . ?
C17 C18 C19 120.43(14) . . ?
C17 C18 H18 119.8 . . ?
C19 C18 H18 119.8 . . ?
C60 C59 C61 122.7(7) . . ?
C60 C59 C61A 118.7(12) . . ?
C58 C59 C60 118.35(14) . . ?
C58 C59 C61 118.9(7) . . ?
C58 C59 C61A 122.9(12) . . ?
C6 C60 C59 120.13(14) . . ?
C6 C60 H60 119.9 . . ?
C59 C60 H60 119.9 . . ?
C72 C71 H71 118.6 . . ?
C72 C71 C70 122.82(15) . . ?
C70 C71 H71 118.6 . . ?
C8 C58 H58 117.8 . . ?
C59 C58 C8 124.46(15) . . ?
C59 C58 H58 117.8 . . ?
C15 C23 H23 121.4 . . ?
C24 C23 C15 117.26(15) . . ?
C24 C23 H23 121.4 . . ?
C43 C44 H44 121.4 . . ?
C45 C44 C43 117.28(17) . . ?
C45 C44 H44 121.4 . . ?
C26 C25 C24 118.11(14) . . ?
C26 C25 C27 123.06(15) . . ?
C24 C25 C27 118.82(15) . . ?
C67 C74 C75 120.26(14) . . ?
C67 C74 H74 119.9 . . ?
C75 C74 H74 119.9 . . ?
C19 C31 C33 108.80(15) . . ?
C32 C31 C19 109.73(15) . . ?
C32 C31 C33 110.03(17) . . ?
C32 C31 C34 108.81(17) . . ?
C34 C31 C19 112.55(15) . . ?
C34 C31 C33 106.87(17) . . ?
C40 C39 C38 118.12(16) . . ?
C40 C39 C53 121.40(16) . . ?
C38 C39 C53 120.48(16) . . ?
C23 C24 C25 123.08(15) . . ?
C23 C24 H24 118.5 . . ?
C25 C24 H24 118.5 . . ?
C41 C40 H40 119.8 . . ?
C39 C40 C41 120.32(15) . . ?
C39 C40 H40 119.8 . . ?
C75 C78 C81 108.65(15) . . ?
C79 C78 C75 112.31(13) . . ?
C79 C78 C80 107.06(16) . . ?
C79 C78 C81 109.41(15) . . ?
C80 C78 C75 109.71(13) . . ?
C80 C78 C81 109.68(15) . . ?
C37 C38 C39 122.98(15) . . ?
C37 C38 H38 118.5 . . ?
C39 C38 H38 118.5 . . ?
C68 C69 H69 119.8 . . ?
C70 C69 C68 120.35(16) . . ?
C70 C69 H69 119.8 . . ?
C42 C47 H47 119.9 . . ?
C46 C47 C42 120.22(17) . . ?
C46 C47 H47 119.9 . . ?
C71 C70 C82 118.76(16) . . ?
C69 C70 C71 117.95(15) . . ?
C69 C70 C82 123.28(16) . . ?
C59 C61 C62 111.2(12) . . ?
C59 C61 C64 108.6(10) . . ?
C62 C61 C64 101.5(13) . . ?
C63 C61 C59 111.4(14) . . ?
C63 C61 C62 111.3(10) . . ?
C63 C61 C64 112.3(11) . . ?
C89 C88 H88 118.4 . . ?
C89 C88 C87 123.17(16) . . ?
C87 C88 H88 118.4 . . ?
C25 C27 C30 109.18(15) . . ?
C28 C27 C25 111.89(15) . . ?
C28 C27 C30 107.93(16) . . ?
C29 C27 C25 109.16(15) . . ?
C29 C27 C28 108.21(16) . . ?
C29 C27 C30 110.47(18) . . ?
C47 C46 C45 118.44(16) . . ?
C47 C46 C48 121.87(18) . . ?
C45 C46 C48 119.65(18) . . ?
C27 C28 H28A 109.5 . . ?
C27 C28 H28B 109.5 . . ?
C27 C28 H28C 109.5 . . ?
H28A C28 H28B 109.5 . . ?
H28A C28 H28C 109.5 . . ?
H28B C28 H28C 109.5 . . ?
C78 C79 H79A 109.5 . . ?
C78 C79 H79B 109.5 . . ?
C78 C79 H79C 109.5 . . ?
H79A C79 H79B 109.5 . . ?
H79A C79 H79C 109.5 . . ?
H79B C79 H79C 109.5 . . ?
C78 C80 H80A 109.5 . . ?
C78 C80 H80B 109.5 . . ?
C78 C80 H80C 109.5 . . ?
H80A C80 H80B 109.5 . . ?
H80A C80 H80C 109.5 . . ?
H80B C80 H80C 109.5 . . ?
C5 C86 H86 119.9 . . ?
C5 C86 C87 120.19(16) . . ?
C87 C86 H86 119.9 . . ?
C44 C45 C46 122.92(17) . . ?
C44 C45 H45 118.5 . . ?
C46 C45 H45 118.5 . . ?
C88 C87 C90 121.99(17) . . ?
C88 C87 C90A 122.1(9) . . ?
C86 C87 C88 117.74(16) . . ?
C86 C87 C90 120.27(18) . . ?
C86 C87 C90A 111.2(9) . . ?
C78 C81 H81A 109.5 . . ?
C78 C81 H81B 109.5 . . ?
C78 C81 H81C 109.5 . . ?
H81A C81 H81B 109.5 . . ?
H81A C81 H81C 109.5 . . ?
H81B C81 H81C 109.5 . . ?
C39 C53 C56 107.9(2) . . ?
C39 C53 C55A 107.7(2) . . ?
C39 C53 C56A 113.8(3) . . ?
C55 C53 C39 109.3(3) . . ?
C55 C53 C57 111.2(4) . . ?
C55 C53 C56 108.9(4) . . ?
C57 C53 C39 113.3(2) . . ?
C57 C53 C56 106.0(3) . . ?
C57A C53 C39 109.8(3) . . ?
C57A C53 C55A 109.5(4) . . ?
C57A C53 C56A 111.9(4) . . ?
C56A C53 C55A 103.9(4) . . ?
C83 C82 C70 111.04(16) . . ?
C83 C82 C84 108.7(2) . . ?
C84 C82 C70 108.79(18) . . ?
C85 C82 C70 109.96(19) . . ?
C85 C82 C83 109.1(2) . . ?
C85 C82 C84 109.2(2) . . ?
C31 C32 H32A 109.5 . . ?
C31 C32 H32B 109.5 . . ?
C31 C32 H32C 109.5 . . ?
H32A C32 H32B 109.5 . . ?
H32A C32 H32C 109.5 . . ?
H32B C32 H32C 109.5 . . ?
C31 C33 H33A 109.5 . . ?
C31 C33 H33B 109.5 . . ?
C31 C33 H33C 109.5 . . ?
H33A C33 H33B 109.5 . . ?
H33A C33 H33C 109.5 . . ?
H33B C33 H33C 109.5 . . ?
C27 C29 H29A 109.5 . . ?
C27 C29 H29B 109.5 . . ?
C27 C29 H29C 109.5 . . ?
H29A C29 H29B 109.5 . . ?
H29A C29 H29C 109.5 . . ?
H29B C29 H29C 109.5 . . ?
C31 C34 H34A 109.5 . . ?
C31 C34 H34B 109.5 . . ?
C31 C34 H34C 109.5 . . ?
H34A C34 H34B 109.5 . . ?
H34A C34 H34C 109.5 . . ?
H34B C34 H34C 109.5 . . ?
C8 B9 C10 114.58(13) . . ?
C8 B9 C77 130.75(13) . . ?
C77 B9 C10 114.67(13) . . ?
C27 C30 H30A 109.5 . . ?
C27 C30 H30B 109.5 . . ?
C27 C30 H30C 109.5 . . ?
H30A C30 H30B 109.5 . . ?
H30A C30 H30C 109.5 . . ?
H30B C30 H30C 109.5 . . ?
C91 C90 C87 112.7(2) . . ?
C91 C90 C92 106.7(3) . . ?
C92 C90 C87 107.4(2) . . ?
C93 C90 C87 110.1(2) . . ?
C93 C90 C91 111.2(3) . . ?
C93 C90 C92 108.5(3) . . ?
C82 C83 H83A 109.5 . . ?
C82 C83 H83B 109.5 . . ?
C82 C83 H83C 109.5 . . ?
H83A C83 H83B 109.5 . . ?
H83A C83 H83C 109.5 . . ?
H83B C83 H83C 109.5 . . ?
C46 C48 C49 111.9(2) . . ?
C46 C48 C50A 112.1(4) . . ?
C50 C48 C46 108.2(2) . . ?
C50 C48 C49 108.5(3) . . ?
C50 C48 C51 111.6(3) . . ?
C51 C48 C46 109.4(2) . . ?
C51 C48 C49 107.2(3) . . ?
C49A C48 C46 110.9(4) . . ?
C49A C48 C50A 105.5(7) . . ?
C51A C48 C46 106.2(5) . . ?
C51A C48 C49A 114.0(7) . . ?
C51A C48 C50A 108.2(6) . . ?
C82 C84 H84A 109.5 . . ?
C82 C84 H84B 109.5 . . ?
C82 C84 H84C 109.5 . . ?
H84A C84 H84B 109.5 . . ?
H84A C84 H84C 109.5 . . ?
H84B C84 H84C 109.5 . . ?
C82 C85 H85A 109.5 . . ?
C82 C85 H85B 109.5 . . ?
C82 C85 H85C 109.5 . . ?
H85A C85 H85B 109.5 . . ?
H85A C85 H85C 109.5 . . ?
H85B C85 H85C 109.5 . . ?
C61 C62 H62A 109.5 . . ?
C61 C62 H62B 109.5 . . ?
C61 C62 H62C 109.5 . . ?
H62A C62 H62B 109.5 . . ?
H62A C62 H62C 109.5 . . ?
H62B C62 H62C 109.5 . . ?
C90 C91 H91A 109.5 . . ?
C90 C91 H91B 109.5 . . ?
C90 C91 H91C 109.5 . . ?
H91A C91 H91B 109.5 . . ?
H91A C91 H91C 109.5 . . ?
H91B C91 H91C 109.5 . . ?
C61 C63 H63A 109.5 . . ?
C61 C63 H63B 109.5 . . ?
C61 C63 H63C 109.5 . . ?
H63A C63 H63B 109.5 . . ?
H63A C63 H63C 109.5 . . ?
H63B C63 H63C 109.5 . . ?
C90 C92 H92A 109.5 . . ?
C90 C92 H92B 109.5 . . ?
C90 C92 H92C 109.5 . . ?
H92A C92 H92B 109.5 . . ?
H92A C92 H92C 109.5 . . ?
H92B C92 H92C 109.5 . . ?
C90 C93 H93A 109.5 . . ?
C90 C93 H93B 109.5 . . ?
C90 C93 H93C 109.5 . . ?
H93A C93 H93B 109.5 . . ?
H93A C93 H93C 109.5 . . ?
H93B C93 H93C 109.5 . . ?
C48 C49 H49A 109.5 . . ?
C48 C49 H49B 109.5 . . ?
C48 C49 H49C 109.5 . . ?
H49A C49 H49B 109.5 . . ?
H49A C49 H49C 109.5 . . ?
H49B C49 H49C 109.5 . . ?
C48 C50 H50A 109.5 . . ?
C48 C50 H50B 109.5 . . ?
C48 C50 H50C 109.5 . . ?
H50A C50 H50B 109.5 . . ?
H50A C50 H50C 109.5 . . ?
H50B C50 H50C 109.5 . . ?
C61 C64 H64A 109.5 . . ?
C61 C64 H64B 109.5 . . ?
C61 C64 H64C 109.5 . . ?
H64A C64 H64B 109.5 . . ?
H64A C64 H64C 109.5 . . ?
H64B C64 H64C 109.5 . . ?
C48 C51 H51A 109.5 . . ?
C48 C51 H51B 109.5 . . ?
C48 C51 H51C 109.5 . . ?
H51A C51 H51B 109.5 . . ?
H51A C51 H51C 109.5 . . ?
H51B C51 H51C 109.5 . . ?
C53 C55 H55A 109.5 . . ?
C53 C55 H55B 109.5 . . ?
C53 C55 H55C 109.5 . . ?
H55A C55 H55B 109.5 . . ?
H55A C55 H55C 109.5 . . ?
H55B C55 H55C 109.5 . . ?
C53 C57 H57A 109.5 . . ?
C53 C57 H57B 109.5 . . ?
C53 C57 H57C 109.5 . . ?
H57A C57 H57B 109.5 . . ?
H57A C57 H57C 109.5 . . ?
H57B C57 H57C 109.5 . . ?
C53 C56 H56A 109.5 . . ?
C53 C56 H56B 109.5 . . ?
C53 C56 H56C 109.5 . . ?
H56A C56 H56B 109.5 . . ?
H56A C56 H56C 109.5 . . ?
H56B C56 H56C 109.5 . . ?
C59 C61A C63A 102.8(18) . . ?
C62A C61A C59 111(2) . . ?
C62A C61A C63A 107.9(17) . . ?
C62A C61A C64A 117.4(18) . . ?
C64A C61A C59 114.3(18) . . ?
C64A C61A C63A 101(2) . . ?
C61A C62A H62D 109.5 . . ?
C61A C62A H62E 109.5 . . ?
C61A C62A H62F 109.5 . . ?
H62D C62A H62E 109.5 . . ?
H62D C62A H62F 109.5 . . ?
H62E C62A H62F 109.5 . . ?
C61A C63A H63D 109.5 . . ?
C61A C63A H63E 109.5 . . ?
C61A C63A H63F 109.5 . . ?
H63D C63A H63E 109.5 . . ?
H63D C63A H63F 109.5 . . ?
H63E C63A H63F 109.5 . . ?
C61A C64A H64D 109.5 . . ?
C61A C64A H64E 109.5 . . ?
C61A C64A H64F 109.5 . . ?
H64D C64A H64E 109.5 . . ?
H64D C64A H64F 109.5 . . ?
H64E C64A H64F 109.5 . . ?
C53 C55A H55D 109.5 . . ?
C53 C55A H55E 109.5 . . ?
C53 C55A H55F 109.5 . . ?
H55D C55A H55E 109.5 . . ?
H55D C55A H55F 109.5 . . ?
H55E C55A H55F 109.5 . . ?
C53 C57A H57D 109.5 . . ?
C53 C57A H57E 109.5 . . ?
C53 C57A H57F 109.5 . . ?
H57D C57A H57E 109.5 . . ?
H57D C57A H57F 109.5 . . ?
H57E C57A H57F 109.5 . . ?
C53 C56A H56D 109.5 . . ?
C53 C56A H56E 109.5 . . ?
C53 C56A H56F 109.5 . . ?
H56D C56A H56E 109.5 . . ?
H56D C56A H56F 109.5 . . ?
H56E C56A H56F 109.5 . . ?
C48 C49A H49D 109.5 . . ?
C48 C49A H49E 109.5 . . ?
C48 C49A H49F 109.5 . . ?
H49D C49A H49E 109.5 . . ?
H49D C49A H49F 109.5 . . ?
H49E C49A H49F 109.5 . . ?
C48 C50A H50D 109.5 . . ?
C48 C50A H50E 109.5 . . ?
C48 C50A H50F 109.5 . . ?
H50D C50A H50E 109.5 . . ?
H50D C50A H50F 109.5 . . ?
H50E C50A H50F 109.5 . . ?
C48 C51A H51D 109.5 . . ?
C48 C51A H51E 109.5 . . ?
C48 C51A H51F 109.5 . . ?
H51D C51A H51E 109.5 . . ?
H51D C51A H51F 109.5 . . ?
H51E C51A H51F 109.5 . . ?
C87 C90A C91A 111.3(17) . . ?
C87 C90A C92A 127.3(18) . . ?
C87 C90A C93A 104.2(14) . . ?
C91A C90A C92A 103.3(12) . . ?
C91A C90A C93A 104.9(13) . . ?
C93A C90A C92A 103.9(12) . . ?
C90A C91A H91D 109.5 . . ?
C90A C91A H91E 109.5 . . ?
C90A C91A H91F 109.5 . . ?
H91D C91A H91E 109.5 . . ?
H91D C91A H91F 109.5 . . ?
H91E C91A H91F 109.5 . . ?
C90A C92A H92D 109.5 . . ?
C90A C92A H92E 109.5 . . ?
C90A C92A H92F 109.5 . . ?
H92D C92A H92E 109.5 . . ?
H92D C92A H92F 109.5 . . ?
H92E C92A H92F 109.5 . . ?
C90A C93A H93D 109.5 . . ?
C90A C93A H93E 109.5 . . ?
C90A C93A H93F 109.5 . . ?
H93D C93A H93E 109.5 . . ?
H93D C93A H93F 109.5 . . ?
H93E C93A H93F 109.5 . . ?

loop_
_geom_bond_atom_site_label_1
_geom_bond_atom_site_label_2
_geom_bond_distance
_geom_bond_site_symmetry_2
_geom_bond_publ_flag
N13 C1 1.3267(19) . ?
N13 C12 1.3275(19) . ?
N65 C11 1.3952(19) . ?
N65 C66 1.3935(18) . ?
N65 C73 1.4191(19) . ?
N3 C2 1.3981(19) . ?
N3 C7 1.3934(18) . ?
N3 C4 1.4165(19) . ?
N35 C12 1.3989(19) . ?
N35 C43 1.4092(18) . ?
N35 C36 1.402(2) . ?
N14 C1 1.4005(18) . ?
N14 C22 1.404(2) . ?
N14 C15 1.4072(18) . ?
C11 C10 1.411(2) . ?
C11 C12 1.4154(19) . ?
C2 C1 1.4093(19) . ?
C2 C10 1.416(2) . ?
C10 B9 1.566(2) . ?
C22 C17 1.406(2) . ?
C22 C21 1.384(2) . ?
C17 C16 1.450(2) . ?
C17 C18 1.393(2) . ?
C43 C42 1.402(2) . ?
C43 C44 1.392(2) . ?
C66 C77 1.394(2) . ?
C66 C67 1.407(2) . ?
C73 C72 1.384(2) . ?
C73 C68 1.406(2) . ?
C36 C37 1.394(2) . ?
C36 C41 1.397(2) . ?
C7 C8 1.400(2) . ?
C7 C6 1.401(2) . ?
C8 C58 1.412(2) . ?
C8 B9 1.539(2) . ?
C4 C89 1.384(2) . ?
C4 C5 1.409(2) . ?
C72 H72 0.9500 . ?
C72 C71 1.382(2) . ?
C16 C15 1.402(2) . ?
C16 C26 1.401(2) . ?
C77 C76 1.417(2) . ?
C77 B9 1.545(2) . ?
C21 H21 0.9500 . ?
C21 C20 1.390(2) . ?
C89 H89 0.9500 . ?
C89 C88 1.388(2) . ?
C15 C23 1.392(2) . ?
C76 H76 0.9500 . ?
C76 C75 1.395(2) . ?
C26 H26 0.9500 . ?
C26 C25 1.387(2) . ?
C42 C41 1.454(2) . ?
C42 C47 1.396(2) . ?
C37 H37 0.9500 . ?
C37 C38 1.388(2) . ?
C41 C40 1.400(2) . ?
C19 C20 1.393(2) . ?
C19 C18 1.395(2) . ?
C19 C31 1.534(2) . ?
C67 C68 1.454(2) . ?
C67 C74 1.382(2) . ?
C68 C69 1.392(2) . ?
C6 C5 1.453(2) . ?
C6 C60 1.388(2) . ?
C75 C74 1.404(2) . ?
C75 C78 1.538(2) . ?
C5 C86 1.391(2) . ?
C20 H20 0.9500 . ?
C18 H18 0.9500 . ?
C59 C60 1.399(2) . ?
C59 C58 1.396(2) . ?
C59 C61 1.552(6) . ?
C59 C61A 1.528(9) . ?
C60 H60 0.9500 . ?
C71 H71 0.9500 . ?
C71 C70 1.402(3) . ?
C58 H58 0.9500 . ?
C23 H23 0.9500 . ?
C23 C24 1.387(2) . ?
C44 H44 0.9500 . ?
C44 C45 1.387(2) . ?
C25 C24 1.412(2) . ?
C25 C27 1.540(2) . ?
C74 H74 0.9500 . ?
C31 C32 1.523(3) . ?
C31 C33 1.536(3) . ?
C31 C34 1.530(3) . ?
C39 C40 1.395(3) . ?
C39 C38 1.401(3) . ?
C39 C53 1.541(3) . ?
C24 H24 0.9500 . ?
C40 H40 0.9500 . ?
C78 C79 1.527(3) . ?
C78 C80 1.536(3) . ?
C78 C81 1.540(3) . ?
C38 H38 0.9500 . ?
C69 H69 0.9500 . ?
C69 C70 1.390(2) . ?
C47 H47 0.9500 . ?
C47 C46 1.390(3) . ?
C70 C82 1.536(2) . ?
C61 C62 1.58(2) . ?
C61 C63 1.43(3) . ?
C61 C64 1.590(18) . ?
C88 H88 0.9500 . ?
C88 C87 1.397(3) . ?
C27 C28 1.529(3) . ?
C27 C29 1.524(3) . ?
C27 C30 1.542(3) . ?
C46 C45 1.404(3) . ?
C46 C48 1.545(2) . ?
C28 H28A 0.9800 . ?
C28 H28B 0.9800 . ?
C28 H28C 0.9800 . ?
C79 H79A 0.9800 . ?
C79 H79B 0.9800 . ?
C79 H79C 0.9800 . ?
C80 H80A 0.9800 . ?
C80 H80B 0.9800 . ?
C80 H80C 0.9800 . ?
C86 H86 0.9500 . ?
C86 C87 1.396(3) . ?
C45 H45 0.9500 . ?
C87 C90 1.546(3) . ?
C87 C90A 1.501(10) . ?
C81 H81A 0.9800 . ?
C81 H81B 0.9800 . ?
C81 H81C 0.9800 . ?
C53 C55 1.475(6) . ?
C53 C57 1.530(5) . ?
C53 C56 1.579(5) . ?
C53 C55A 1.588(6) . ?
C53 C57A 1.458(6) . ?
C53 C56A 1.541(6) . ?
C82 C83 1.533(3) . ?
C82 C84 1.535(3) . ?
C82 C85 1.532(4) . ?
C32 H32A 0.9800 . ?
C32 H32B 0.9800 . ?
C32 H32C 0.9800 . ?
C33 H33A 0.9800 . ?
C33 H33B 0.9800 . ?
C33 H33C 0.9800 . ?
C29 H29A 0.9800 . ?
C29 H29B 0.9800 . ?
C29 H29C 0.9800 . ?
C34 H34A 0.9800 . ?
C34 H34B 0.9800 . ?
C34 H34C 0.9800 . ?
C30 H30A 0.9800 . ?
C30 H30B 0.9800 . ?
C30 H30C 0.9800 . ?
C90 C91 1.517(4) . ?
C90 C92 1.545(4) . ?
C90 C93 1.507(4) . ?
C83 H83A 0.9800 . ?
C83 H83B 0.9800 . ?
C83 H83C 0.9800 . ?
C48 C49 1.551(4) . ?
C48 C50 1.513(5) . ?
C48 C51 1.525(5) . ?
C48 C49A 1.496(13) . ?
C48 C50A 1.619(12) . ?
C48 C51A 1.485(14) . ?
C84 H84A 0.9800 . ?
C84 H84B 0.9800 . ?
C84 H84C 0.9800 . ?
C85 H85A 0.9800 . ?
C85 H85B 0.9800 . ?
C85 H85C 0.9800 . ?
C62 H62A 0.9800 . ?
C62 H62B 0.9800 . ?
C62 H62C 0.9800 . ?
C91 H91A 0.9800 . ?
C91 H91B 0.9800 . ?
C91 H91C 0.9800 . ?
C63 H63A 0.9800 . ?
C63 H63B 0.9800 . ?
C63 H63C 0.9800 . ?
C92 H92A 0.9800 . ?
C92 H92B 0.9800 . ?
C92 H92C 0.9800 . ?
C93 H93A 0.9800 . ?
C93 H93B 0.9800 . ?
C93 H93C 0.9800 . ?
C49 H49A 0.9800 . ?
C49 H49B 0.9800 . ?
C49 H49C 0.9800 . ?
C50 H50A 0.9800 . ?
C50 H50B 0.9800 . ?
C50 H50C 0.9800 . ?
C64 H64A 0.9800 . ?
C64 H64B 0.9800 . ?
C64 H64C 0.9800 . ?
C51 H51A 0.9800 . ?
C51 H51B 0.9800 . ?
C51 H51C 0.9800 . ?
C55 H55A 0.9800 . ?
C55 H55B 0.9800 . ?
C55 H55C 0.9800 . ?
C57 H57A 0.9800 . ?
C57 H57B 0.9800 . ?
C57 H57C 0.9800 . ?
C56 H56A 0.9800 . ?
C56 H56B 0.9800 . ?
C56 H56C 0.9800 . ?
C61A C62A 1.37(4) . ?
C61A C63A 1.69(4) . ?
C61A C64A 1.51(3) . ?
C62A H62D 0.9800 . ?
C62A H62E 0.9800 . ?
C62A H62F 0.9800 . ?
C63A H63D 0.9800 . ?
C63A H63E 0.9800 . ?
C63A H63F 0.9800 . ?
C64A H64D 0.9800 . ?
C64A H64E 0.9800 . ?
C64A H64F 0.9800 . ?
C55A H55D 0.9800 . ?
C55A H55E 0.9800 . ?
C55A H55F 0.9800 . ?
C57A H57D 0.9800 . ?
C57A H57E 0.9800 . ?
C57A H57F 0.9800 . ?
C56A H56D 0.9800 . ?
C56A H56E 0.9800 . ?
C56A H56F 0.9800 . ?
C49A H49D 0.9800 . ?
C49A H49E 0.9800 . ?
C49A H49F 0.9800 . ?
C50A H50D 0.9800 . ?
C50A H50E 0.9800 . ?
C50A H50F 0.9800 . ?
C51A H51D 0.9800 . ?
C51A H51E 0.9800 . ?
C51A H51F 0.9800 . ?
C90A C91A 1.525(10) . ?
C90A C92A 1.544(10) . ?
C90A C93A 1.536(10) . ?
C91A H91D 0.9800 . ?
C91A H91E 0.9800 . ?
C91A H91F 0.9800 . ?
C92A H92D 0.9800 . ?
C92A H92E 0.9800 . ?
C92A H92F 0.9800 . ?
C93A H93D 0.9800 . ?
C93A H93E 0.9800 . ?
C93A H93F 0.9800 . ?

loop_
_geom_torsion_atom_site_label_1
_geom_torsion_atom_site_label_2
_geom_torsion_atom_site_label_3
_geom_torsion_atom_site_label_4
_geom_torsion
_geom_torsion_site_symmetry_1
_geom_torsion_site_symmetry_2
_geom_torsion_site_symmetry_3
_geom_torsion_site_symmetry_4
_geom_torsion_publ_flag
N65 C11 C10 C2 -168.41(13) . . . . ?
N65 C11 C10 B9 9.1(2) . . . . ?
N65 C11 C12 N13 154.57(14) . . . . ?
N65 C11 C12 N35 -25.1(2) . . . . ?
N65 C66 C77 C76 176.68(15) . . . . ?
N65 C66 C77 B9 1.2(2) . . . . ?
N65 C66 C67 C68 -5.67(18) . . . . ?
N65 C66 C67 C74 -179.86(15) . . . . ?
N65 C73 C72 C71 -175.79(16) . . . . ?
N65 C73 C68 C67 4.35(18) . . . . ?
N65 C73 C68 C69 177.46(15) . . . . ?
N3 C2 C1 N13 155.46(14) . . . . ?
N3 C2 C1 N14 -26.3(2) . . . . ?
N3 C2 C10 C11 -169.56(13) . . . . ?
N3 C2 C10 B9 12.9(2) . . . . ?
N3 C7 C8 C58 179.77(15) . . . . ?
N3 C7 C8 B9 4.0(2) . . . . ?
N3 C7 C6 C5 -2.32(18) . . . . ?
N3 C7 C6 C60 179.72(15) . . . . ?
N3 C4 C89 C88 178.50(17) . . . . ?
N3 C4 C5 C6 4.25(18) . . . . ?
N3 C4 C5 C86 -177.35(16) . . . . ?
N35 C43 C42 C41 -2.68(17) . . . . ?
N35 C43 C42 C47 177.93(14) . . . . ?
N35 C43 C44 C45 -178.21(17) . . . . ?
N35 C36 C37 C38 -177.23(16) . . . . ?
N35 C36 C41 C42 0.50(17) . . . . ?
N35 C36 C41 C40 178.63(14) . . . . ?
N14 C22 C17 C16 2.79(16) . . . . ?
N14 C22 C17 C18 179.29(13) . . . . ?
N14 C22 C21 C20 -176.57(15) . . . . ?
N14 C15 C23 C24 177.80(16) . . . . ?
C11 N65 C66 C77 9.1(2) . . . . ?
C11 N65 C66 C67 -176.27(13) . . . . ?
C11 N65 C73 C72 -10.4(3) . . . . ?
C11 N65 C73 C68 177.39(15) . . . . ?
C11 C10 B9 C8 -179.49(14) . . . . ?
C11 C10 B9 C77 0.5(2) . . . . ?
C2 N3 C7 C8 7.3(2) . . . . ?
C2 N3 C7 C6 -175.04(14) . . . . ?
C2 N3 C4 C89 -11.0(3) . . . . ?
C2 N3 C4 C5 174.31(15) . . . . ?
C2 C10 B9 C8 -2.0(2) . . . . ?
C2 C10 B9 C77 177.96(13) . . . . ?
C1 N13 C12 N35 -166.99(14) . . . . ?
C1 N13 C12 C11 13.3(2) . . . . ?
C1 N14 C22 C17 178.64(13) . . . . ?
C1 N14 C22 C21 -5.4(3) . . . . ?
C1 N14 C15 C16 -179.08(14) . . . . ?
C1 N14 C15 C23 1.3(3) . . . . ?
C1 C2 C10 C11 12.4(2) . . . . ?
C1 C2 C10 B9 -165.19(14) . . . . ?
C10 C11 C12 N13 -26.5(2) . . . . ?
C10 C11 C12 N35 153.79(14) . . . . ?
C10 C2 C1 N13 -26.6(2) . . . . ?
C10 C2 C1 N14 151.64(14) . . . . ?
C12 N13 C1 N14 -164.74(14) . . . . ?
C12 N13 C1 C2 13.6(2) . . . . ?
C12 N35 C43 C42 -172.41(14) . . . . ?
C12 N35 C43 C44 5.2(3) . . . . ?
C12 N35 C36 C37 -10.1(3) . . . . ?
C12 N35 C36 C41 173.28(14) . . . . ?
C12 C11 C10 C2 12.6(2) . . . . ?
C12 C11 C10 B9 -169.80(13) . . . . ?
C22 N14 C1 N13 140.27(15) . . . . ?
C22 N14 C1 C2 -38.0(2) . . . . ?
C22 N14 C15 C16 3.52(17) . . . . ?
C22 N14 C15 C23 -176.09(16) . . . . ?
C22 C17 C16 C15 -0.63(17) . . . . ?
C22 C17 C16 C26 175.61(16) . . . . ?
C22 C17 C18 C19 -2.7(2) . . . . ?
C22 C21 C20 C19 -1.0(2) . . . . ?
C17 C22 C21 C20 -1.1(2) . . . . ?
C17 C16 C15 N14 -1.77(17) . . . . ?
C17 C16 C15 C23 177.89(15) . . . . ?
C17 C16 C26 C25 -174.58(16) . . . . ?
C43 N35 C12 N13 -41.9(2) . . . . ?
C43 N35 C12 C11 137.82(16) . . . . ?
C43 N35 C36 C37 174.50(16) . . . . ?
C43 N35 C36 C41 -2.17(17) . . . . ?
C43 C42 C41 C36 1.35(17) . . . . ?
C43 C42 C41 C40 -176.41(17) . . . . ?
C43 C42 C47 C46 0.6(3) . . . . ?
C43 C44 C45 C46 1.0(3) . . . . ?
C66 N65 C11 C10 -14.0(2) . . . . ?
C66 N65 C11 C12 164.83(14) . . . . ?
C66 N65 C73 C72 164.35(16) . . . . ?
C66 N65 C73 C68 -7.88(17) . . . . ?
C66 C77 C76 C75 0.4(2) . . . . ?
C66 C77 B9 C10 -5.5(2) . . . . ?
C66 C77 B9 C8 174.45(16) . . . . ?
C66 C67 C68 C73 0.73(18) . . . . ?
C66 C67 C68 C69 -171.20(19) . . . . ?
C66 C67 C74 C75 4.0(3) . . . . ?
C73 N65 C11 C10 160.06(15) . . . . ?
C73 N65 C11 C12 -21.1(2) . . . . ?
C73 N65 C66 C77 -166.24(15) . . . . ?
C73 N65 C66 C67 8.42(17) . . . . ?
C73 C72 C71 C70 1.7(3) . . . . ?
C73 C68 C69 C70 -1.4(3) . . . . ?
C36 N35 C12 N13 143.49(15) . . . . ?
C36 N35 C12 C11 -36.8(2) . . . . ?
C36 N35 C43 C42 3.02(17) . . . . ?
C36 N35 C43 C44 -179.36(17) . . . . ?
C36 C37 C38 C39 0.0(3) . . . . ?
C36 C41 C40 C39 -1.4(2) . . . . ?
C7 N3 C2 C1 162.17(14) . . . . ?
C7 N3 C2 C10 -15.8(2) . . . . ?
C7 N3 C4 C89 168.94(17) . . . . ?
C7 N3 C4 C5 -5.70(17) . . . . ?
C7 C8 C58 C59 -0.6(3) . . . . ?
C7 C8 B9 C10 -6.2(2) . . . . ?
C7 C8 B9 C77 173.84(16) . . . . ?
C7 C6 C5 C4 -1.23(19) . . . . ?
C7 C6 C5 C86 -179.4(2) . . . . ?
C7 C6 C60 C59 0.7(3) . . . . ?
C8 C7 C6 C5 175.36(15) . . . . ?
C8 C7 C6 C60 -2.6(3) . . . . ?
C4 N3 C2 C1 -17.8(2) . . . . ?
C4 N3 C2 C10 164.23(15) . . . . ?
C4 N3 C7 C8 -172.64(15) . . . . ?
C4 N3 C7 C6 4.97(18) . . . . ?
C4 C89 C88 C87 1.6(3) . . . . ?
C4 C5 C86 C87 -1.2(3) . . . . ?
C72 C73 C68 C67 -168.85(15) . . . . ?
C72 C73 C68 C69 4.3(2) . . . . ?
C72 C71 C70 C69 1.1(3) . . . . ?
C72 C71 C70 C82 179.99(17) . . . . ?
C16 C17 C18 C19 172.68(16) . . . . ?
C16 C15 C23 C24 -1.8(3) . . . . ?
C16 C26 C25 C24 -2.8(2) . . . . ?
C16 C26 C25 C27 176.00(15) . . . . ?
C77 C66 C67 C68 169.14(15) . . . . ?
C77 C66 C67 C74 -5.0(3) . . . . ?
C77 C76 C75 C74 -1.3(3) . . . . ?
C77 C76 C75 C78 179.12(16) . . . . ?
C21 C22 C17 C16 -173.57(14) . . . . ?
C21 C22 C17 C18 2.9(2) . . . . ?
C89 C4 C5 C6 -171.10(15) . . . . ?
C89 C4 C5 C86 7.3(3) . . . . ?
C89 C88 C87 C86 4.2(3) . . . . ?
C89 C88 C87 C90 -175.7(2) . . . . ?
C89 C88 C87 C90A 148.6(13) . . . . ?
C15 N14 C1 N13 -36.7(2) . . . . ?
C15 N14 C1 C2 145.01(16) . . . . ?
C15 N14 C22 C17 -3.93(17) . . . . ?
C15 N14 C22 C21 172.01(16) . . . . ?
C15 C16 C26 C25 1.3(2) . . . . ?
C15 C23 C24 C25 0.2(3) . . . . ?
C76 C77 B9 C10 179.86(15) . . . . ?
C76 C77 B9 C8 -0.1(3) . . . . ?
C76 C75 C74 C67 -1.0(3) . . . . ?
C76 C75 C78 C79 9.7(2) . . . . ?
C76 C75 C78 C80 128.59(18) . . . . ?
C76 C75 C78 C81 -111.50(19) . . . . ?
C26 C16 C15 N14 -178.58(13) . . . . ?
C26 C16 C15 C23 1.1(2) . . . . ?
C26 C25 C24 C23 2.1(3) . . . . ?
C26 C25 C27 C28 2.8(2) . . . . ?
C26 C25 C27 C29 122.6(2) . . . . ?
C26 C25 C27 C30 -116.55(19) . . . . ?
C42 C43 C44 C45 -0.9(3) . . . . ?
C42 C41 C40 C39 176.15(17) . . . . ?
C42 C47 C46 C45 -0.5(3) . . . . ?
C42 C47 C46 C48 177.38(19) . . . . ?
C37 C36 C41 C42 -176.49(15) . . . . ?
C37 C36 C41 C40 1.6(2) . . . . ?
C41 C36 C37 C38 -0.9(2) . . . . ?
C41 C42 C47 C46 -178.59(18) . . . . ?
C67 C66 C77 C76 2.8(2) . . . . ?
C67 C66 C77 B9 -172.67(15) . . . . ?
C67 C68 C69 C70 169.73(18) . . . . ?
C68 C73 C72 C71 -4.3(2) . . . . ?
C68 C67 C74 C75 -168.23(18) . . . . ?
C68 C69 C70 C71 -1.3(3) . . . . ?
C68 C69 C70 C82 179.93(18) . . . . ?
C6 C7 C8 C58 2.5(2) . . . . ?
C6 C7 C8 B9 -173.25(15) . . . . ?
C6 C5 C86 C87 176.70(19) . . . . ?
C5 C4 C89 C88 -7.4(2) . . . . ?
C5 C6 C60 C59 -176.57(19) . . . . ?
C5 C86 C87 C88 -4.4(3) . . . . ?
C5 C86 C87 C90 175.6(2) . . . . ?
C5 C86 C87 C90A -152.4(11) . . . . ?
C20 C19 C18 C17 0.7(2) . . . . ?
C20 C19 C31 C32 119.01(18) . . . . ?
C20 C19 C31 C33 -120.56(18) . . . . ?
C20 C19 C31 C34 -2.3(2) . . . . ?
C18 C17 C16 C15 -176.43(16) . . . . ?
C18 C17 C16 C26 -0.2(3) . . . . ?
C18 C19 C20 C21 1.2(2) . . . . ?
C18 C19 C31 C32 -62.1(2) . . . . ?
C18 C19 C31 C33 58.3(2) . . . . ?
C18 C19 C31 C34 176.60(17) . . . . ?
C60 C6 C5 C4 176.29(19) . . . . ?
C60 C6 C5 C86 -1.8(4) . . . . ?
C60 C59 C58 C8 -1.1(3) . . . . ?
C60 C59 C61 C62 145.5(7) . . . . ?
C60 C59 C61 C63 -89.6(12) . . . . ?
C60 C59 C61 C64 34.6(19) . . . . ?
C60 C59 C61A C62A 126.7(16) . . . . ?
C60 C59 C61A C63A -118.1(13) . . . . ?
C60 C59 C61A C64A -9(3) . . . . ?
C71 C70 C82 C83 -175.0(2) . . . . ?
C71 C70 C82 C84 65.4(3) . . . . ?
C71 C70 C82 C85 -54.1(3) . . . . ?
C58 C8 B9 C10 178.90(16) . . . . ?
C58 C8 B9 C77 -1.1(3) . . . . ?
C58 C59 C60 C6 1.0(3) . . . . ?
C58 C59 C61 C62 -36.2(17) . . . . ?
C58 C59 C61 C63 88.7(13) . . . . ?
C58 C59 C61 C64 -147.1(9) . . . . ?
C58 C59 C61A C62A -54(3) . . . . ?
C58 C59 C61A C63A 61(2) . . . . ?
C58 C59 C61A C64A 170.1(15) . . . . ?
C44 C43 C42 C41 179.46(15) . . . . ?
C44 C43 C42 C47 0.1(2) . . . . ?
C74 C67 C68 C73 173.64(19) . . . . ?
C74 C67 C68 C69 1.7(3) . . . . ?
C74 C75 C78 C79 -169.95(16) . . . . ?
C74 C75 C78 C80 -51.0(2) . . . . ?
C74 C75 C78 C81 68.9(2) . . . . ?
C31 C19 C20 C21 -179.83(15) . . . . ?
C31 C19 C18 C17 -178.28(14) . . . . ?
C24 C25 C27 C28 -178.40(16) . . . . ?
C24 C25 C27 C29 -58.7(2) . . . . ?
C24 C25 C27 C30 62.2(2) . . . . ?
C40 C39 C38 C37 0.3(3) . . . . ?
C40 C39 C53 C55 121.8(4) . . . . ?
C40 C39 C53 C57 -2.9(4) . . . . ?
C40 C39 C53 C56 -119.9(3) . . . . ?
C40 C39 C53 C55A 55.0(4) . . . . ?
C40 C39 C53 C57A -64.1(4) . . . . ?
C40 C39 C53 C56A 169.6(4) . . . . ?
C78 C75 C74 C67 178.59(16) . . . . ?
C38 C39 C40 C41 0.5(3) . . . . ?
C38 C39 C53 C55 -57.6(4) . . . . ?
C38 C39 C53 C57 177.8(3) . . . . ?
C38 C39 C53 C56 60.7(3) . . . . ?
C38 C39 C53 C55A -124.4(3) . . . . ?
C38 C39 C53 C57A 116.5(4) . . . . ?
C38 C39 C53 C56A -9.8(4) . . . . ?
C69 C70 C82 C83 3.8(3) . . . . ?
C69 C70 C82 C84 -115.8(2) . . . . ?
C69 C70 C82 C85 124.7(2) . . . . ?
C47 C42 C41 C36 -179.38(17) . . . . ?
C47 C42 C41 C40 2.9(3) . . . . ?
C47 C46 C45 C44 -0.4(3) . . . . ?
C47 C46 C48 C49 5.9(4) . . . . ?
C47 C46 C48 C50 -113.5(3) . . . . ?
C47 C46 C48 C51 124.7(3) . . . . ?
C47 C46 C48 C49A -55.2(7) . . . . ?
C47 C46 C48 C50A -172.9(6) . . . . ?
C47 C46 C48 C51A 69.1(7) . . . . ?
C61 C59 C60 C6 179.3(12) . . . . ?
C61 C59 C58 C8 -179.4(11) . . . . ?
C88 C87 C90 C91 4.2(4) . . . . ?
C88 C87 C90 C92 -113.0(3) . . . . ?
C88 C87 C90 C93 129.1(3) . . . . ?
C88 C87 C90A C91A 38.6(18) . . . . ?
C88 C87 C90A C92A -88.7(19) . . . . ?
C88 C87 C90A C93A 151.1(12) . . . . ?
C27 C25 C24 C23 -176.74(17) . . . . ?
C86 C87 C90 C91 -175.7(3) . . . . ?
C86 C87 C90 C92 67.1(3) . . . . ?
C86 C87 C90 C93 -50.9(4) . . . . ?
C86 C87 C90A C91A -174.9(12) . . . . ?
C86 C87 C90A C92A 57.8(19) . . . . ?
C86 C87 C90A C93A -62.4(14) . . . . ?
C45 C46 C48 C49 -176.2(3) . . . . ?
C45 C46 C48 C50 64.3(3) . . . . ?
C45 C46 C48 C51 -57.5(4) . . . . ?
C45 C46 C48 C49A 122.6(7) . . . . ?
C45 C46 C48 C50A 5.0(6) . . . . ?
C45 C46 C48 C51A -113.0(6) . . . . ?
C53 C39 C40 C41 -178.95(17) . . . . ?
C53 C39 C38 C37 179.68(18) . . . . ?
B9 C8 C58 C59 174.39(17) . . . . ?
B9 C77 C76 C75 175.11(16) . . . . ?
C48 C46 C45 C44 -178.3(2) . . . . ?
C61A C59 C60 C6 -179.7(18) . . . . ?
C61A C59 C58 C8 179.6(19) . . . . ?

loop_
_smtbx_masks_void_nr
_smtbx_masks_void_average_x
_smtbx_masks_void_average_y
_smtbx_masks_void_average_z
_smtbx_masks_void_volume
_smtbx_masks_void_count_electrons
_smtbx_masks_void_content
1 0.000 0.000 0.500 38.6 0.5 ?
2 0.000 0.500 0.000 11.9 0.0 ?
3 0.500 0.500 0.500 377.6 10.4 ?
4 0.236 0.000 0.330 7.2 0.0 ?
5 0.764 0.000 0.670 7.2 0.0 ?
